data_4314442
loop_
_publ_author_name
'Hari Pada Nayek'
'Werner Massa'
'Stefanie Dehnen'

_publ_contact_author
;
Dehnen, S.

Fachbereich Chemie der Philipps-Universitaet
Hans-Meerwein-Str.
D-35043 Marburg, Germany
;
_publ_contact_author_email dehnen@chemie.uni-marburg.de
_publ_contact_author_fax +6421-2825653
_publ_contact_author_phone +6421-2825751
_publ_section_title
;
 Presence or Absence of a Central Se Atom in Silver Selenide/Selenolate
 Clusters with Halite Topology: Syntheses and Properties of
 [(Ph3PAg)8Ag6(\m6-Se)1-x/2(SePh)12]x+ (x= 0, 1)
;
_journal_name_full 'Inorganic Chemistry'
_journal_page_first 144
_journal_page_last 149
_journal_paper_doi 10.1021/ic901629k
_journal_volume 49
_journal_year 2010
_chemical_formula_sum 'C258 H243 Ag14 Cl2 O6 P8 Se12.5 Sn'
_chemical_formula_weight 6374.05
_chemical_name_systematic
; 
 ? 
;
_space_group_IT_number 15
_symmetry_cell_setting monoclinic
_symmetry_space_group_name_Hall '-I 2ya'
_symmetry_space_group_name_H-M 'I 1 2/a 1'
_atom_sites_solution_hydrogens geom
_atom_sites_solution_primary direct
_atom_sites_solution_secondary difmap
_audit_creation_method SHELXL-97
_cell_angle_alpha 90.00
_cell_angle_beta 95.356(10)
_cell_angle_gamma 90.00
_cell_formula_units_Z 4
_cell_length_a 24.7467(19)
_cell_length_b 26.8921(15)
_cell_length_c 36.722(3)
_cell_measurement_reflns_used 8000
_cell_measurement_temperature 193(2)
_cell_measurement_theta_max 25.85
_cell_measurement_theta_min 2
_cell_volume 24331(3)
_computing_cell_refinement 'XAREA 1.38 (Stoe 2006)'
_computing_data_collection 'XAREA 1.38 (Stoe 2006)'
_computing_data_reduction 'XAREA 1.38 (Stoe 2006)'
_computing_structure_refinement 'SHELXL-97 (Sheldrick, 1997)'
_computing_structure_solution 'SHELXS-97 (Sheldrick, 1990)'
_diffrn_ambient_temperature 193(2)
_diffrn_measured_fraction_theta_full 0.990
_diffrn_measured_fraction_theta_max 0.990
_diffrn_measurement_device_type 'IPDS-II (Stoe)'
_diffrn_measurement_method omega-scans
_diffrn_radiation_monochromator graphite
_diffrn_radiation_source 'fine-focus sealed tube'
_diffrn_radiation_type MoK\a
_diffrn_radiation_wavelength 0.71073
_diffrn_reflns_av_R_equivalents 0.0638
_diffrn_reflns_av_sigmaI/netI 0.0719
_diffrn_reflns_limit_h_max 30
_diffrn_reflns_limit_h_min -30
_diffrn_reflns_limit_k_max 32
_diffrn_reflns_limit_k_min -32
_diffrn_reflns_limit_l_max 44
_diffrn_reflns_limit_l_min -45
_diffrn_reflns_number 114253
_diffrn_reflns_theta_full 25.91
_diffrn_reflns_theta_max 25.91
_diffrn_reflns_theta_min 1.95
_exptl_absorpt_coefficient_mu 3.199
_exptl_absorpt_correction_type none
_exptl_crystal_colour yellow
_exptl_crystal_density_diffrn 1.740
_exptl_crystal_density_method 'not measured'
_exptl_crystal_description plate
_exptl_crystal_F_000 12504
_exptl_crystal_size_max 0.12
_exptl_crystal_size_mid 0.08
_exptl_crystal_size_min 0.08
_refine_diff_density_max 3.173
_refine_diff_density_min -2.722
_refine_diff_density_rms 0.124
_refine_ls_extinction_method none
_refine_ls_goodness_of_fit_ref 0.837
_refine_ls_hydrogen_treatment calculated
_refine_ls_matrix_type full
_refine_ls_number_parameters 1380
_refine_ls_number_reflns 23438
_refine_ls_number_restraints 0
_refine_ls_restrained_S_all 0.837
_refine_ls_R_factor_all 0.0772
_refine_ls_R_factor_gt 0.0443
_refine_ls_shift/su_max 0.000
_refine_ls_shift/su_mean 0.000
_refine_ls_structure_factor_coef Fsqd
_refine_ls_weighting_details 'calc w=1/[\s^2^(Fo^2^)+(0.0668P)^2^+0.0000P] where P=(Fo^2^+2Fc^2^)/3'
_refine_ls_weighting_scheme calc
_refine_ls_wR_factor_gt 0.1010
_refine_ls_wR_factor_ref 0.1080
_reflns_number_gt 14478
_reflns_number_total 23438
_reflns_threshold_expression >2sigma(I)
_cod_data_source_file ic901629k_si_003.cif
_cod_data_source_block 2a
_cod_original_cell_volume 24332(3)
_cod_original_formula_sum 'C258 H243 Ag14 Cl2 O6 P8 Se12.50 Sn'
_cod_database_code 4314442

loop_
_symmetry_equiv_pos_as_xyz
'x, y, z'
'-x+1/2, y, -z'
'x+1/2, y+1/2, z+1/2'
'-x+1, y+1/2, -z+1/2'
'-x, -y, -z'
'x-1/2, -y, z'
'-x+1/2, -y+1/2, -z+1/2'
'x, -y+1/2, z+1/2'

loop_
_atom_site_label
_atom_site_type_symbol
_atom_site_fract_x
_atom_site_fract_y
_atom_site_fract_z
_atom_site_U_iso_or_equiv
_atom_site_adp_type
_atom_site_occupancy
_atom_site_symmetry_multiplicity
_atom_site_calc_flag
_atom_site_refinement_flags
_atom_site_disorder_assembly
_atom_site_disorder_group
Sn1 Sn 0.7500 0.25416(3) 0.0000 0.04789(17) Uani 1 2 d S . .
Ag2 Ag 0.255695(16) 0.373887(17) 0.173347(13) 0.03436(11) Uani 1 1 d . . .
Ag4 Ag 0.392818(15) 0.235597(19) 0.191863(12) 0.03580(12) Uani 1 1 d . . .
Ag1 Ag 0.093258(16) 0.250533(18) 0.165322(12) 0.03435(11) Uani 1 1 d . . .
Ag3 Ag 0.269309(15) 0.394731(16) 0.312863(12) 0.02956(11) Uani 1 1 d . . .
Ag7 Ag 0.34791(2) 0.30335(2) 0.253258(15) 0.03963(15) Uani 0.9247(13) 1 d P . .
Ag7A Ag 0.3253(3) 0.3221(3) 0.2508(2) 0.03963(15) Uani 0.08 1 d P . .
Ag6 Ag 0.23035(2) 0.22633(2) 0.175063(15) 0.04105(15) Uani 0.9247(13) 1 d P . .
Ag6A Ag 0.2572(3) 0.2489(3) 0.17847(18) 0.04105(15) Uani 0.08 1 d P . .
Ag5 Ag 0.17545(4) 0.32855(3) 0.23737(5) 0.0884(4) Uani 0.9247(13) 1 d P . .
Ag5A Ag 0.1792(7) 0.3189(6) 0.2247(8) 0.0884(4) Uani 0.08 1 d P . .
Se2 Se 0.15447(2) 0.33324(3) 0.16834(3) 0.0818(4) Uani 1 1 d . . .
Se3 Se 0.29759(2) 0.38589(3) 0.243308(18) 0.03170(17) Uani 0.9247(13) 1 d P . .
Se3A Se 0.2842(3) 0.4085(4) 0.2394(3) 0.03170(17) Uani 0.08 1 d P . .
Se7 Se 0.30653(3) 0.28574(3) 0.163029(17) 0.03207(16) Uani 0.9247(13) 1 d P . .
Se7A Se 0.3335(4) 0.3043(3) 0.1608(2) 0.03207(16) Uani 0.08 1 d P . .
Se6 Se 0.15442(3) 0.16849(3) 0.153650(18) 0.03279(16) Uani 0.9247(13) 1 d P . .
Se6A Se 0.1804(4) 0.1882(4) 0.1584(2) 0.03279(16) Uani 0.08 1 d P . .
Se5 Se 0.43145(3) 0.24986(3) 0.262796(17) 0.03245(16) Uani 0.9247(13) 1 d P . .
Se5A Se 0.4074(4) 0.2682(4) 0.2603(2) 0.03245(16) Uani 0.08 1 d P . .
Se4 Se 0.16891(2) 0.35325(3) 0.30294(3) 0.0748(3) Uani 1 1 d . . .
Se1 Se 0.2500 0.2500 0.2500 0.0265(3) Uani 0.50 2 d SP . .
Cl1 Cl 0.83820(7) 0.25384(9) 0.04193(6) 0.0712(6) Uani 1 1 d . . .
P2 P 0.26086(6) 0.43791(6) 0.12639(4) 0.0350(4) Uani 1 1 d . . .
P4 P 0.47096(5) 0.22322(6) 0.15551(4) 0.0305(3) Uani 1 1 d . . .
P1 P 0.00629(5) 0.25285(6) 0.12615(4) 0.0270(3) Uani 1 1 d . . .
P3 P 0.28227(5) 0.47888(6) 0.34200(4) 0.0295(3) Uani 1 1 d . . .
C1 C 0.6600(3) 0.2299(4) 0.0501(3) 0.083(3) Uani 1 1 d . . .
H1 H 0.6428 0.2579 0.0382 0.099 Uiso 1 1 calc R . .
C2 C 0.6351(4) 0.2056(5) 0.0761(3) 0.106(4) Uani 1 1 d . . .
H2 H 0.6009 0.2170 0.0825 0.127 Uiso 1 1 calc R . .
C3 C 0.6583(4) 0.1652(4) 0.0930(3) 0.086(3) Uani 1 1 d . . .
H3 H 0.6402 0.1481 0.1109 0.104 Uiso 1 1 calc R . .
C4 C 0.7071(4) 0.1493(4) 0.0845(3) 0.085(3) Uani 1 1 d . . .
H4 H 0.7229 0.1206 0.0962 0.103 Uiso 1 1 calc R . .
C5 C 0.7344(3) 0.1742(3) 0.0589(2) 0.067(2) Uani 1 1 d . . .
H5 H 0.7697 0.1637 0.0539 0.081 Uiso 1 1 calc R . .
C6 C 0.7104(3) 0.2146(3) 0.0405(2) 0.0552(19) Uani 1 1 d . . .
C7 C 0.7500 0.3339(4) 0.0000 0.054(3) Uani 1 2 d S . .
C8 C 0.7523(4) 0.3606(3) 0.0322(2) 0.071(2) Uani 1 1 d . . .
H8 H 0.7538 0.3434 0.0549 0.085 Uiso 1 1 calc R . .
C9 C 0.7523(4) 0.4118(4) 0.0320(3) 0.083(3) Uani 1 1 d . . .
H9 H 0.7539 0.4295 0.0544 0.100 Uiso 1 1 calc R . .
C10 C 0.7500 0.4370(5) 0.0000 0.082(4) Uani 1 2 d S . .
H10 H 0.7500 0.4723 0.0000 0.098 Uiso 1 2 calc SR . .
C11 C 0.1048(2) 0.3889(3) 0.1619(2) 0.054(2) Uani 1 1 d . . .
C12 C 0.0889(3) 0.4049(3) 0.1269(3) 0.069(2) Uani 1 1 d . . .
H12 H 0.1010 0.3880 0.1065 0.083 Uiso 1 1 calc R . .
C13 C 0.0556(4) 0.4457(4) 0.1218(3) 0.084(3) Uani 1 1 d . . .
H13 H 0.0446 0.4570 0.0977 0.101 Uiso 1 1 calc R . .
C14 C 0.0382(3) 0.4700(3) 0.1515(3) 0.081(3) Uani 1 1 d . . .
H14 H 0.0150 0.4981 0.1477 0.098 Uiso 1 1 calc R . .
C15 C 0.0533(3) 0.4548(3) 0.1859(3) 0.067(2) Uani 1 1 d . . .
H15 H 0.0412 0.4723 0.2061 0.081 Uiso 1 1 calc R . .
C16 C 0.0866(2) 0.4134(3) 0.1918(3) 0.061(2) Uani 1 1 d . . .
H16 H 0.0969 0.4021 0.2159 0.073 Uiso 1 1 calc R . .
C21 C 0.3564(2) 0.4337(2) 0.24537(16) 0.0322(13) Uani 1 1 d . . .
C22 C 0.3609(3) 0.4677(3) 0.2181(2) 0.0509(18) Uani 1 1 d . . .
H22 H 0.3348 0.4683 0.1974 0.061 Uiso 1 1 calc R . .
C23 C 0.4041(3) 0.5016(3) 0.2209(2) 0.065(2) Uani 1 1 d . . .
H23 H 0.4078 0.5248 0.2017 0.078 Uiso 1 1 calc R . .
C24 C 0.4414(3) 0.5017(3) 0.2512(2) 0.0518(18) Uani 1 1 d . . .
H24 H 0.4713 0.5239 0.2526 0.062 Uiso 1 1 calc R . .
C25 C 0.4349(2) 0.4697(3) 0.27894(19) 0.0423(16) Uani 1 1 d . . .
H25 H 0.4594 0.4707 0.3005 0.051 Uiso 1 1 calc R . .
C26 C 0.3929(2) 0.4354(2) 0.27617(17) 0.0343(14) Uani 1 1 d . . .
H26 H 0.3891 0.4129 0.2957 0.041 Uiso 1 1 calc R . .
C31 C 0.3126(2) 0.2808(2) 0.11065(15) 0.0337(13) Uani 1 1 d . . .
C32 C 0.3557(2) 0.3030(2) 0.09600(18) 0.0425(15) Uani 1 1 d . . .
H32 H 0.3818 0.3211 0.1113 0.051 Uiso 1 1 calc R . .
C33 C 0.3611(3) 0.2989(3) 0.0586(2) 0.0516(18) Uani 1 1 d . . .
H33 H 0.3903 0.3150 0.0483 0.062 Uiso 1 1 calc R . .
C34 C 0.3241(3) 0.2716(3) 0.03679(18) 0.0491(17) Uani 1 1 d . . .
H34 H 0.3281 0.2678 0.0115 0.059 Uiso 1 1 calc R . .
C35 C 0.2807(3) 0.2496(3) 0.05194(18) 0.0499(17) Uani 1 1 d . . .
H35 H 0.2549 0.2309 0.0369 0.060 Uiso 1 1 calc R . .
C36 C 0.2749(3) 0.2547(3) 0.08879(17) 0.0415(15) Uani 1 1 d . . .
H36 H 0.2448 0.2401 0.0989 0.050 Uiso 1 1 calc R . .
C41 C 0.1664(3) 0.1587(2) 0.10282(16) 0.0379(14) Uani 1 1 d . . .
C42 C 0.1245(3) 0.1668(3) 0.0761(2) 0.068(2) Uani 1 1 d . . .
H42 H 0.0915 0.1813 0.0823 0.081 Uiso 1 1 calc R . .
C43 C 0.1304(4) 0.1538(4) 0.0405(2) 0.085(3) Uani 1 1 d . . .
H43 H 0.1013 0.1596 0.0223 0.103 Uiso 1 1 calc R . .
C44 C 0.1774(3) 0.1327(3) 0.0308(2) 0.070(2) Uani 1 1 d . . .
H44 H 0.1810 0.1240 0.0061 0.084 Uiso 1 1 calc R . .
C45 C 0.2195(3) 0.1244(3) 0.0577(2) 0.0542(18) Uani 1 1 d . . .
H45 H 0.2520 0.1092 0.0514 0.065 Uiso 1 1 calc R . .
C46 C 0.2146(2) 0.1379(2) 0.09318(17) 0.0402(15) Uani 1 1 d . . .
H46 H 0.2441 0.1331 0.1113 0.048 Uiso 1 1 calc R . .
C51 C 0.5421(3) 0.2795(3) 0.2637(2) 0.059(2) Uani 1 1 d . . .
H51 H 0.5488 0.2458 0.2705 0.071 Uiso 1 1 calc R . .
C52 C 0.5847(3) 0.3117(3) 0.2598(3) 0.072(3) Uani 1 1 d . . .
H52 H 0.6209 0.2999 0.2642 0.087 Uiso 1 1 calc R . .
C53 C 0.5757(3) 0.3598(3) 0.2500(2) 0.059(2) Uani 1 1 d . . .
H53 H 0.6055 0.3813 0.2474 0.071 Uiso 1 1 calc R . .
C54 C 0.5240(3) 0.3774(3) 0.2437(2) 0.055(2) Uani 1 1 d . . .
H54 H 0.5179 0.4112 0.2370 0.067 Uiso 1 1 calc R . .
C55 C 0.4800(2) 0.3456(2) 0.24711(19) 0.0446(16) Uani 1 1 d . . .
H55 H 0.4439 0.3574 0.2422 0.053 Uiso 1 1 calc R . .
C56 C 0.4895(2) 0.2972(3) 0.25757(16) 0.0383(15) Uani 1 1 d . . .
C61 C 0.1315(2) 0.4164(2) 0.2973(2) 0.0442(17) Uani 1 1 d . . .
C62 C 0.1498(2) 0.4530(2) 0.2751(2) 0.0455(17) Uani 1 1 d . . .
H62 H 0.1788 0.4461 0.2606 0.055 Uiso 1 1 calc R . .
C63 C 0.1261(2) 0.4994(2) 0.27386(19) 0.0429(16) Uani 1 1 d . . .
H63 H 0.1390 0.5245 0.2586 0.052 Uiso 1 1 calc R . .
C64 C 0.0837(2) 0.5099(2) 0.29467(19) 0.0447(16) Uani 1 1 d . . .
H64 H 0.0679 0.5421 0.2941 0.054 Uiso 1 1 calc R . .
C65 C 0.0647(2) 0.4733(3) 0.3160(2) 0.0511(18) Uani 1 1 d . . .
H65 H 0.0349 0.4800 0.3297 0.061 Uiso 1 1 calc R . .
C66 C 0.0887(2) 0.4265(3) 0.3177(2) 0.0489(18) Uani 1 1 d . . .
H66 H 0.0756 0.4015 0.3329 0.059 Uiso 1 1 calc R . .
C111 C 0.3281(2) 0.4462(2) 0.11039(18) 0.0429(15) Uani 1 1 d . . .
C112 C 0.3367(3) 0.4710(3) 0.0785(2) 0.063(2) Uani 1 1 d . . .
H112 H 0.3069 0.4853 0.0640 0.075 Uiso 1 1 calc R . .
C113 C 0.3892(4) 0.4751(4) 0.0674(2) 0.080(3) Uani 1 1 d . . .
H113 H 0.3951 0.4917 0.0453 0.095 Uiso 1 1 calc R . .
C114 C 0.4329(3) 0.4544(4) 0.0893(3) 0.085(3) Uani 1 1 d . . .
H114 H 0.4687 0.4578 0.0823 0.102 Uiso 1 1 calc R . .
C115 C 0.4244(3) 0.4299(4) 0.1200(3) 0.073(3) Uani 1 1 d . . .
H115 H 0.4542 0.4152 0.1343 0.087 Uiso 1 1 calc R . .
C116 C 0.3725(2) 0.4256(3) 0.1310(2) 0.0494(17) Uani 1 1 d . . .
H116 H 0.3672 0.4084 0.1530 0.059 Uiso 1 1 calc R . .
C121 C 0.2258(3) 0.3846(3) 0.0651(2) 0.064(2) Uani 1 1 d . . .
H121 H 0.2514 0.3610 0.0754 0.077 Uiso 1 1 calc R . .
C122 C 0.1969(3) 0.3743(3) 0.0321(2) 0.076(3) Uani 1 1 d . . .
H122 H 0.2035 0.3444 0.0195 0.091 Uiso 1 1 calc R . .
C123 C 0.1586(3) 0.4073(3) 0.0176(2) 0.064(2) Uani 1 1 d . . .
H123 H 0.1384 0.4003 -0.0051 0.077 Uiso 1 1 calc R . .
C124 C 0.1497(4) 0.4499(3) 0.0357(2) 0.076(3) Uani 1 1 d . . .
H124 H 0.1226 0.4725 0.0259 0.091 Uiso 1 1 calc R . .
C125 C 0.1802(3) 0.4608(3) 0.0688(2) 0.063(2) Uani 1 1 d . . .
H125 H 0.1743 0.4910 0.0813 0.076 Uiso 1 1 calc R . .
C126 C 0.2187(2) 0.4277(2) 0.08314(17) 0.0385(14) Uani 1 1 d . . .
C131 C 0.2393(2) 0.4990(2) 0.14064(18) 0.0406(15) Uani 1 1 d . . .
C132 C 0.2649(3) 0.5431(3) 0.1330(2) 0.0561(19) Uani 1 1 d . . .
H132 H 0.2968 0.5424 0.1206 0.067 Uiso 1 1 calc R . .
C133 C 0.2440(4) 0.5885(3) 0.1436(3) 0.075(3) Uani 1 1 d . . .
H133 H 0.2622 0.6185 0.1386 0.090 Uiso 1 1 calc R . .
C134 C 0.1974(4) 0.5900(3) 0.1611(3) 0.071(2) Uani 1 1 d . . .
H134 H 0.1825 0.6210 0.1676 0.085 Uiso 1 1 calc R . .
C135 C 0.1727(3) 0.5467(3) 0.1692(2) 0.067(2) Uani 1 1 d . . .
H135 H 0.1406 0.5477 0.1815 0.080 Uiso 1 1 calc R . .
C136 C 0.1933(3) 0.5015(3) 0.1598(2) 0.0527(18) Uani 1 1 d . . .
H136 H 0.1761 0.4717 0.1664 0.063 Uiso 1 1 calc R . .
C211 C 0.5040(2) 0.2772(2) 0.13663(17) 0.0359(14) Uani 1 1 d . . .
C212 C 0.5275(3) 0.3119(3) 0.1602(2) 0.061(2) Uani 1 1 d . . .
H212 H 0.5262 0.3074 0.1858 0.074 Uiso 1 1 calc R . .
C213 C 0.5531(3) 0.3535(3) 0.1478(3) 0.074(3) Uani 1 1 d . . .
H213 H 0.5694 0.3770 0.1647 0.089 Uiso 1 1 calc R . .
C214 C 0.5549(3) 0.3607(3) 0.1115(3) 0.074(3) Uani 1 1 d . . .
H214 H 0.5732 0.3888 0.1029 0.089 Uiso 1 1 calc R . .
C215 C 0.5306(4) 0.3277(4) 0.0873(3) 0.081(3) Uani 1 1 d . . .
H215 H 0.5308 0.3332 0.0618 0.097 Uiso 1 1 calc R . .
C216 C 0.5051(3) 0.2850(3) 0.1002(2) 0.061(2) Uani 1 1 d . . .
H216 H 0.4887 0.2617 0.0833 0.074 Uiso 1 1 calc R . .
C221 C 0.5269(2) 0.1920(2) 0.18257(16) 0.0363(14) Uani 1 1 d . . .
C222 C 0.5812(2) 0.1973(3) 0.1768(2) 0.060(2) Uani 1 1 d . . .
H222 H 0.5914 0.2191 0.1583 0.071 Uiso 1 1 calc R . .
C223 C 0.6204(3) 0.1708(4) 0.1980(3) 0.078(3) Uani 1 1 d . . .
H223 H 0.6575 0.1742 0.1938 0.094 Uiso 1 1 calc R . .
C224 C 0.6061(4) 0.1401(4) 0.2245(3) 0.087(3) Uani 1 1 d . . .
H224 H 0.6333 0.1227 0.2395 0.105 Uiso 1 1 calc R . .
C225 C 0.5529(4) 0.1341(3) 0.2299(3) 0.081(3) Uani 1 1 d . . .
H225 H 0.5429 0.1113 0.2478 0.097 Uiso 1 1 calc R . .
C226 C 0.5137(3) 0.1605(3) 0.2096(2) 0.0532(18) Uani 1 1 d . . .
H226 H 0.4768 0.1569 0.2143 0.064 Uiso 1 1 calc R . .
C231 C 0.4559(2) 0.1826(2) 0.11588(16) 0.0322(13) Uani 1 1 d . . .
C232 C 0.4961(3) 0.1574(3) 0.09940(19) 0.0496(18) Uani 1 1 d . . .
H232 H 0.5330 0.1604 0.1090 0.060 Uiso 1 1 calc R . .
C233 C 0.4827(3) 0.1278(3) 0.06893(19) 0.0569(19) Uani 1 1 d . . .
H233 H 0.5104 0.1112 0.0575 0.068 Uiso 1 1 calc R . .
C234 C 0.4299(3) 0.1224(3) 0.0554(2) 0.0572(19) Uani 1 1 d . . .
H234 H 0.4208 0.1019 0.0346 0.069 Uiso 1 1 calc R . .
C235 C 0.3897(3) 0.1467(3) 0.0719(2) 0.058(2) Uani 1 1 d . . .
H235 H 0.3529 0.1429 0.0624 0.070 Uiso 1 1 calc R . .
C236 C 0.4024(2) 0.1766(2) 0.10213(18) 0.0430(16) Uani 1 1 d . . .
H236 H 0.3743 0.1929 0.1135 0.052 Uiso 1 1 calc R . .
C311 C -0.0374(2) 0.3068(2) 0.13186(17) 0.0333(13) Uani 1 1 d . . .
C312 C -0.0297(3) 0.3333(3) 0.1637(2) 0.0522(19) Uani 1 1 d . . .
H312 H -0.0033 0.3228 0.1826 0.063 Uiso 1 1 calc R . .
C313 C -0.0601(3) 0.3751(3) 0.1685(2) 0.077(3) Uani 1 1 d . . .
H313 H -0.0540 0.3936 0.1905 0.092 Uiso 1 1 calc R . .
C314 C -0.0985(3) 0.3906(3) 0.1423(2) 0.067(2) Uani 1 1 d . . .
H314 H -0.1196 0.4193 0.1461 0.080 Uiso 1 1 calc R . .
C315 C -0.1067(3) 0.3644(3) 0.1101(2) 0.057(2) Uani 1 1 d . . .
H315 H -0.1338 0.3749 0.0916 0.068 Uiso 1 1 calc R . .
C316 C -0.0758(2) 0.3230(3) 0.10443(19) 0.0434(16) Uani 1 1 d . . .
H316 H -0.0806 0.3056 0.0819 0.052 Uiso 1 1 calc R . .
C321 C -0.0363(2) 0.1980(2) 0.13090(15) 0.0311(13) Uani 1 1 d . . .
C322 C -0.0918(2) 0.1977(2) 0.12223(17) 0.0393(15) Uani 1 1 d . . .
H322 H -0.1101 0.2275 0.1145 0.047 Uiso 1 1 calc R . .
C323 C -0.1211(2) 0.1537(3) 0.1248(2) 0.0491(18) Uani 1 1 d . . .
H323 H -0.1592 0.1537 0.1188 0.059 Uiso 1 1 calc R . .
C324 C -0.0950(3) 0.1104(3) 0.1359(2) 0.0554(19) Uani 1 1 d . . .
H324 H -0.1149 0.0803 0.1373 0.066 Uiso 1 1 calc R . .
C325 C -0.0400(3) 0.1112(3) 0.1450(2) 0.061(2) Uani 1 1 d . . .
H325 H -0.0219 0.0816 0.1534 0.074 Uiso 1 1 calc R . .
C326 C -0.0105(2) 0.1541(2) 0.14218(19) 0.0424(16) Uani 1 1 d . . .
H326 H 0.0277 0.1537 0.1480 0.051 Uiso 1 1 calc R . .
C331 C 0.0156(2) 0.2548(2) 0.07711(15) 0.0318(13) Uani 1 1 d . . .
C332 C -0.0167(3) 0.2294(3) 0.05070(18) 0.0511(18) Uani 1 1 d . . .
H332 H -0.0464 0.2101 0.0574 0.061 Uiso 1 1 calc R . .
C333 C -0.0059(3) 0.2322(3) 0.0148(2) 0.066(2) Uani 1 1 d . . .
H333 H -0.0284 0.2147 -0.0033 0.079 Uiso 1 1 calc R . .
C334 C 0.0364(3) 0.2596(4) 0.0046(2) 0.068(2) Uani 1 1 d . . .
H334 H 0.0442 0.2606 -0.0203 0.081 Uiso 1 1 calc R . .
C335 C 0.0672(3) 0.2854(3) 0.0304(2) 0.069(2) Uani 1 1 d . . .
H335 H 0.0959 0.3056 0.0232 0.083 Uiso 1 1 calc R . .
C336 C 0.0580(3) 0.2832(3) 0.06702(19) 0.0491(17) Uani 1 1 d . . .
H336 H 0.0806 0.3011 0.0849 0.059 Uiso 1 1 calc R . .
C411 C 0.2472(2) 0.4879(2) 0.38299(17) 0.0365(14) Uani 1 1 d . . .
C412 C 0.1943(2) 0.4714(3) 0.3823(2) 0.0526(18) Uani 1 1 d . . .
H412 H 0.1779 0.4556 0.3609 0.063 Uiso 1 1 calc R . .
C413 C 0.1646(3) 0.4776(3) 0.4125(3) 0.070(2) Uani 1 1 d . . .
H413 H 0.1280 0.4666 0.4114 0.084 Uiso 1 1 calc R . .
C414 C 0.1882(4) 0.4992(4) 0.4432(3) 0.087(3) Uani 1 1 d . . .
H414 H 0.1683 0.5027 0.4640 0.105 Uiso 1 1 calc R . .
C415 C 0.2405(4) 0.5160(4) 0.4448(3) 0.093(3) Uani 1 1 d . . .
H415 H 0.2566 0.5315 0.4664 0.112 Uiso 1 1 calc R . .
C416 C 0.2701(3) 0.5102(3) 0.4142(2) 0.063(2) Uani 1 1 d . . .
H416 H 0.3064 0.5220 0.4152 0.075 Uiso 1 1 calc R . .
C421 C 0.2597(2) 0.5319(2) 0.31288(17) 0.0329(13) Uani 1 1 d . . .
C422 C 0.2323(2) 0.5722(2) 0.3253(2) 0.0439(16) Uani 1 1 d . . .
H422 H 0.2235 0.5730 0.3499 0.053 Uiso 1 1 calc R . .
C423 C 0.2175(3) 0.6116(3) 0.3021(2) 0.058(2) Uani 1 1 d . . .
H423 H 0.1983 0.6391 0.3108 0.070 Uiso 1 1 calc R . .
C424 C 0.2303(3) 0.6109(3) 0.2667(2) 0.0549(19) Uani 1 1 d . . .
H424 H 0.2205 0.6380 0.2509 0.066 Uiso 1 1 calc R . .
C425 C 0.2575(2) 0.5708(3) 0.2542(2) 0.0518(18) Uani 1 1 d . . .
H425 H 0.2668 0.5702 0.2297 0.062 Uiso 1 1 calc R . .
C426 C 0.2714(2) 0.5314(3) 0.27730(19) 0.0439(16) Uani 1 1 d . . .
H426 H 0.2895 0.5034 0.2683 0.053 Uiso 1 1 calc R . .
C431 C 0.3522(2) 0.4954(2) 0.35770(16) 0.0332(13) Uani 1 1 d . . .
C432 C 0.3770(2) 0.5389(3) 0.34815(19) 0.0432(16) Uani 1 1 d . . .
H432 H 0.3573 0.5618 0.3323 0.052 Uiso 1 1 calc R . .
C433 C 0.4299(3) 0.5496(3) 0.3612(2) 0.059(2) Uani 1 1 d . . .
H433 H 0.4465 0.5794 0.3540 0.071 Uiso 1 1 calc R . .
C434 C 0.4586(3) 0.5169(3) 0.3846(2) 0.055(2) Uani 1 1 d . . .
H434 H 0.4944 0.5248 0.3944 0.066 Uiso 1 1 calc R . .
C435 C 0.4353(3) 0.4737(3) 0.3936(2) 0.062(2) Uani 1 1 d . . .
H435 H 0.4555 0.4508 0.4091 0.075 Uiso 1 1 calc R . .
C436 C 0.3822(2) 0.4624(3) 0.3804(2) 0.0490(17) Uani 1 1 d . . .
H436 H 0.3664 0.4319 0.3870 0.059 Uiso 1 1 calc R . .
O1 O 0.5541(4) 0.4402(4) 0.0260(3) 0.149(4) Uani 1 1 d . . .
C511 C 0.5114(5) 0.4255(6) -0.0005(4) 0.134(5) Uani 1 1 d . . .
H51A H 0.4937 0.4550 -0.0125 0.161 Uiso 1 1 calc R . .
H51B H 0.4838 0.4059 0.0111 0.161 Uiso 1 1 calc R . .
C512 C 0.5370(5) 0.3949(6) -0.0273(4) 0.128(5) Uani 1 1 d . . .
H51C H 0.5142 0.3657 -0.0346 0.153 Uiso 1 1 calc R . .
H51D H 0.5425 0.4146 -0.0495 0.153 Uiso 1 1 calc R . .
C513 C 0.5872(6) 0.3799(6) -0.0093(3) 0.127(5) Uani 1 1 d . . .
H51E H 0.6159 0.3814 -0.0264 0.153 Uiso 1 1 calc R . .
H51F H 0.5847 0.3453 -0.0005 0.153 Uiso 1 1 calc R . .
C514 C 0.5998(4) 0.4126(5) 0.0206(4) 0.114(4) Uani 1 1 d . . .
H51G H 0.6115 0.3932 0.0429 0.137 Uiso 1 1 calc R . .
H51H H 0.6299 0.4350 0.0154 0.137 Uiso 1 1 calc R . .
O2 O 0.5530(7) 0.0413(9) 0.9776(7) 0.295(10) Uani 1 1 d . . .
C521 C 0.5564(8) 0.0888(9) 0.9670(6) 0.181(8) Uani 1 1 d . . .
H52A H 0.5238 0.1074 0.9729 0.218 Uiso 1 1 calc R . .
H52B H 0.5587 0.0905 0.9402 0.218 Uiso 1 1 calc R . .
C522 C 0.6026(8) 0.1093(6) 0.9854(6) 0.174(7) Uani 1 1 d . . .
H52C H 0.6314 0.1150 0.9689 0.209 Uiso 1 1 calc R . .
H52D H 0.5945 0.1410 0.9976 0.209 Uiso 1 1 calc R . .
C523 C 0.6161(10) 0.0733(10) 1.0097(8) 0.199(10) Uiso 1 1 d . . .
H52E H 0.6524 0.0610 1.0046 0.239 Uiso 1 1 calc R . .
H52F H 0.6207 0.0893 1.0341 0.239 Uiso 1 1 calc R . .
C524 C 0.5882(11) 0.0377(11) 1.0124(6) 0.223(14) Uani 1 1 d . . .
H52G H 0.5670 0.0400 1.0339 0.268 Uiso 1 1 calc R . .
H52H H 0.6097 0.0066 1.0139 0.268 Uiso 1 1 calc R . .
O3 O 0.7311(4) 0.2899(4) 0.1936(3) 0.147(4) Uani 1 1 d . . .
C531 C 0.7236(6) 0.2679(5) 0.1574(5) 0.141(6) Uani 1 1 d . . .
H53A H 0.7061 0.2349 0.1587 0.170 Uiso 1 1 calc R . .
H53B H 0.6997 0.2893 0.1409 0.170 Uiso 1 1 calc R . .
C532 C 0.7746(5) 0.2628(6) 0.1436(4) 0.124(5) Uani 1 1 d . . .
H53C H 0.7782 0.2872 0.1237 0.149 Uiso 1 1 calc R . .
H53D H 0.7786 0.2289 0.1336 0.149 Uiso 1 1 calc R . .
C533 C 0.8148(5) 0.2716(5) 0.1731(4) 0.119(4) Uani 1 1 d . . .
H53E H 0.8396 0.2984 0.1668 0.142 Uiso 1 1 calc R . .
H53F H 0.8364 0.2411 0.1787 0.142 Uiso 1 1 calc R . .
C534 C 0.7863(6) 0.2860(7) 0.2044(4) 0.166(7) Uani 1 1 d . . .
H53G H 0.7924 0.2607 0.2240 0.199 Uiso 1 1 calc R . .
H53H H 0.8004 0.3183 0.2142 0.199 Uiso 1 1 calc R . .

loop_
_atom_site_aniso_label
_atom_site_aniso_U_11
_atom_site_aniso_U_22
_atom_site_aniso_U_33
_atom_site_aniso_U_23
_atom_site_aniso_U_13
_atom_site_aniso_U_12
Sn1 0.0397(3) 0.0574(5) 0.0452(4) 0.000 -0.0030(3) 0.000
Ag2 0.0332(2) 0.0312(3) 0.0378(3) 0.0037(2) -0.00120(18) 0.00141(18)
Ag4 0.02502(19) 0.0533(3) 0.0291(2) -0.0013(2) 0.00255(17) 0.00181(18)
Ag1 0.0292(2) 0.0379(3) 0.0351(2) -0.0012(2) -0.00147(17) 0.00167(18)
Ag3 0.02554(19) 0.0297(2) 0.0334(2) 0.00015(19) 0.00236(16) 0.00186(16)
Ag7 0.0320(3) 0.0491(4) 0.0378(3) -0.0052(3) 0.0032(2) -0.0068(2)
Ag7A 0.0320(3) 0.0491(4) 0.0378(3) -0.0052(3) 0.0032(2) -0.0068(2)
Ag6 0.0429(3) 0.0438(4) 0.0362(3) -0.0015(3) 0.0025(2) 0.0067(2)
Ag6A 0.0429(3) 0.0438(4) 0.0362(3) -0.0015(3) 0.0025(2) 0.0067(2)
Ag5 0.0326(3) 0.0284(6) 0.1978(14) -0.0092(6) -0.0241(5) 0.0007(4)
Ag5A 0.0326(3) 0.0284(6) 0.1978(14) -0.0092(6) -0.0241(5) 0.0007(4)
Se2 0.0209(3) 0.0262(4) 0.1969(11) -0.0184(5) 0.0032(4) 0.0006(3)
Se3 0.0277(3) 0.0397(5) 0.0279(3) -0.0062(3) 0.0034(3) -0.0109(3)
Se3A 0.0277(3) 0.0397(5) 0.0279(3) -0.0062(3) 0.0034(3) -0.0109(3)
Se7 0.0366(3) 0.0337(4) 0.0252(3) -0.0016(3) -0.0009(3) 0.0120(3)
Se7A 0.0366(3) 0.0337(4) 0.0252(3) -0.0016(3) -0.0009(3) 0.0120(3)
Se6 0.0323(3) 0.0376(4) 0.0289(3) 0.0044(3) 0.0049(3) 0.0124(3)
Se6A 0.0323(3) 0.0376(4) 0.0289(3) 0.0044(3) 0.0049(3) 0.0124(3)
Se5 0.0351(3) 0.0376(4) 0.0239(3) 0.0004(3) -0.0011(3) -0.0109(3)
Se5A 0.0351(3) 0.0376(4) 0.0239(3) 0.0004(3) -0.0011(3) -0.0109(3)
Se4 0.0208(3) 0.0235(4) 0.1771(10) 0.0256(5) -0.0063(4) -0.0005(2)
Se1 0.0249(7) 0.0296(9) 0.0251(8) -0.0002(7) 0.0027(6) 0.0021(6)
Cl1 0.0488(9) 0.0907(16) 0.0695(13) 0.0020(12) -0.0182(9) -0.0036(10)
P2 0.0379(8) 0.0304(9) 0.0349(9) 0.0037(7) -0.0061(7) -0.0017(6)
P4 0.0242(6) 0.0389(9) 0.0290(8) -0.0015(7) 0.0048(6) 0.0002(6)
P1 0.0243(6) 0.0309(8) 0.0254(7) 0.0008(6) 0.0003(5) 0.0006(6)
P3 0.0261(6) 0.0279(8) 0.0346(8) -0.0033(7) 0.0040(6) 0.0012(6)
C1 0.056(5) 0.097(8) 0.100(8) 0.013(6) 0.031(5) 0.010(5)
C2 0.086(7) 0.122(10) 0.118(10) 0.020(8) 0.052(7) 0.003(7)
C3 0.086(7) 0.091(8) 0.086(7) 0.012(6) 0.034(6) -0.014(6)
C4 0.102(7) 0.065(6) 0.088(7) 0.026(5) 0.007(6) -0.005(5)
C5 0.064(5) 0.067(6) 0.069(6) 0.013(5) 0.000(4) 0.007(4)
C6 0.047(4) 0.059(5) 0.060(5) 0.004(4) 0.010(3) -0.003(3)
C7 0.058(6) 0.045(6) 0.059(7) 0.000 -0.003(5) 0.000
C8 0.092(6) 0.070(6) 0.050(5) -0.002(4) 0.007(4) -0.013(5)
C9 0.113(7) 0.059(6) 0.077(7) -0.017(5) 0.003(6) -0.003(5)
C10 0.099(9) 0.058(9) 0.086(10) 0.000 0.001(8) 0.000
C11 0.025(3) 0.039(4) 0.096(6) -0.019(4) 0.003(3) 0.000(3)
C12 0.057(4) 0.065(6) 0.084(7) -0.025(5) 0.001(4) -0.001(4)
C13 0.086(6) 0.075(7) 0.084(7) -0.008(6) -0.025(5) 0.023(5)
C14 0.064(5) 0.067(6) 0.107(8) -0.012(6) -0.023(5) 0.036(4)
C15 0.056(4) 0.065(6) 0.079(6) -0.010(5) -0.002(4) 0.028(4)
C16 0.034(3) 0.052(5) 0.095(6) 0.001(4) -0.003(4) 0.013(3)
C21 0.031(3) 0.031(3) 0.035(3) -0.005(3) 0.009(2) 0.000(2)
C22 0.057(4) 0.047(4) 0.046(4) -0.004(4) -0.008(3) -0.010(3)
C23 0.092(6) 0.045(5) 0.058(5) 0.013(4) 0.010(4) -0.028(4)
C24 0.055(4) 0.040(4) 0.061(5) -0.006(4) 0.008(4) -0.026(3)
C25 0.029(3) 0.048(4) 0.049(4) -0.017(3) 0.000(3) -0.010(3)
C26 0.029(3) 0.038(4) 0.037(3) -0.001(3) 0.006(2) -0.003(2)
C31 0.043(3) 0.037(4) 0.021(3) -0.002(3) 0.001(2) 0.014(3)
C32 0.047(3) 0.040(4) 0.039(4) -0.002(3) -0.003(3) 0.010(3)
C33 0.054(4) 0.043(4) 0.059(5) 0.015(4) 0.013(3) 0.006(3)
C34 0.076(5) 0.049(4) 0.024(3) 0.002(3) 0.010(3) 0.009(4)
C35 0.067(4) 0.044(4) 0.036(4) 0.001(3) -0.006(3) -0.002(3)
C36 0.048(3) 0.046(4) 0.030(3) 0.007(3) 0.001(3) 0.001(3)
C41 0.055(4) 0.037(4) 0.022(3) 0.003(3) 0.009(3) 0.007(3)
C42 0.081(5) 0.079(6) 0.040(4) -0.009(4) -0.011(4) 0.043(5)
C43 0.098(7) 0.110(8) 0.043(5) -0.016(5) -0.017(5) 0.043(6)
C44 0.085(6) 0.090(7) 0.036(4) -0.012(4) 0.006(4) 0.019(5)
C45 0.064(4) 0.054(5) 0.048(4) -0.007(4) 0.022(4) -0.001(4)
C46 0.046(3) 0.047(4) 0.029(3) -0.001(3) 0.012(3) 0.004(3)
C51 0.042(4) 0.054(5) 0.078(6) 0.014(4) -0.018(4) -0.005(3)
C52 0.036(4) 0.068(6) 0.109(7) 0.003(5) -0.015(4) -0.015(4)
C53 0.041(4) 0.054(5) 0.084(6) -0.016(4) 0.010(4) -0.026(3)
C54 0.052(4) 0.034(4) 0.082(6) -0.018(4) 0.015(4) -0.013(3)
C55 0.037(3) 0.039(4) 0.059(4) -0.010(3) 0.016(3) -0.008(3)
C56 0.042(3) 0.047(4) 0.026(3) -0.007(3) 0.004(3) -0.017(3)
C61 0.018(2) 0.027(3) 0.085(5) 0.011(3) -0.006(3) 0.000(2)
C62 0.025(3) 0.033(4) 0.078(5) 0.006(3) 0.005(3) 0.002(2)
C63 0.037(3) 0.030(4) 0.061(4) 0.008(3) 0.002(3) 0.001(3)
C64 0.040(3) 0.035(4) 0.059(4) 0.007(3) 0.001(3) 0.014(3)
C65 0.029(3) 0.053(5) 0.071(5) 0.006(4) 0.004(3) 0.012(3)
C66 0.029(3) 0.043(4) 0.074(5) 0.021(4) -0.001(3) -0.004(3)
C111 0.048(3) 0.035(4) 0.045(4) -0.008(3) 0.003(3) -0.011(3)
C112 0.073(5) 0.068(6) 0.046(5) 0.003(4) 0.001(4) -0.020(4)
C113 0.089(6) 0.103(8) 0.050(5) -0.020(5) 0.026(5) -0.054(6)
C114 0.058(5) 0.106(8) 0.093(7) -0.046(6) 0.023(5) -0.038(5)
C115 0.048(4) 0.086(7) 0.086(7) -0.019(6) 0.017(4) -0.015(4)
C116 0.044(3) 0.051(5) 0.054(4) -0.006(4) 0.004(3) -0.001(3)
C121 0.063(4) 0.041(5) 0.082(6) -0.015(4) -0.027(4) 0.008(3)
C122 0.081(5) 0.065(6) 0.075(6) -0.028(5) -0.029(5) 0.004(5)
C123 0.077(5) 0.063(6) 0.049(5) -0.005(4) -0.021(4) -0.011(4)
C124 0.095(6) 0.052(5) 0.070(6) 0.004(5) -0.043(5) 0.012(4)
C125 0.082(5) 0.040(4) 0.062(5) 0.000(4) -0.028(4) 0.005(4)
C126 0.042(3) 0.032(4) 0.039(4) 0.004(3) -0.011(3) -0.007(3)
C131 0.045(3) 0.033(4) 0.041(4) 0.000(3) -0.011(3) -0.002(3)
C132 0.057(4) 0.037(4) 0.072(5) 0.002(4) -0.005(4) -0.007(3)
C133 0.079(6) 0.034(5) 0.108(8) 0.002(5) -0.012(5) -0.007(4)
C134 0.080(6) 0.038(5) 0.089(7) -0.014(4) -0.017(5) 0.010(4)
C135 0.059(4) 0.055(5) 0.085(6) -0.020(5) 0.000(4) 0.011(4)
C136 0.064(4) 0.038(4) 0.055(5) -0.006(4) 0.001(4) -0.010(3)
C211 0.031(3) 0.042(4) 0.036(3) 0.009(3) 0.008(2) 0.000(3)
C212 0.082(5) 0.053(5) 0.051(5) -0.005(4) 0.016(4) -0.025(4)
C213 0.087(6) 0.070(6) 0.069(6) -0.007(5) 0.017(5) -0.034(5)
C214 0.081(6) 0.065(6) 0.078(7) 0.011(5) 0.022(5) -0.026(5)
C215 0.105(7) 0.084(7) 0.054(5) 0.030(5) 0.016(5) -0.018(6)
C216 0.076(5) 0.066(6) 0.042(4) 0.006(4) 0.004(4) -0.022(4)
C221 0.035(3) 0.040(4) 0.032(3) -0.006(3) -0.003(2) 0.007(3)
C222 0.033(3) 0.085(6) 0.060(5) 0.005(4) 0.002(3) 0.008(3)
C223 0.042(4) 0.115(8) 0.075(6) -0.006(6) -0.014(4) 0.029(4)
C224 0.105(8) 0.087(8) 0.063(6) -0.007(5) -0.032(5) 0.053(6)
C225 0.106(7) 0.053(6) 0.081(7) 0.017(5) -0.011(5) 0.028(5)
C226 0.062(4) 0.040(4) 0.057(5) 0.009(4) 0.003(4) 0.004(3)
C231 0.032(3) 0.035(3) 0.029(3) 0.004(3) -0.002(2) -0.001(2)
C232 0.039(3) 0.069(5) 0.041(4) -0.006(4) 0.008(3) 0.010(3)
C233 0.068(5) 0.067(5) 0.038(4) -0.008(4) 0.012(3) 0.013(4)
C234 0.077(5) 0.055(5) 0.038(4) -0.005(4) -0.006(4) 0.010(4)
C235 0.055(4) 0.054(5) 0.060(5) -0.014(4) -0.017(4) 0.006(3)
C236 0.041(3) 0.038(4) 0.048(4) -0.007(3) -0.002(3) 0.005(3)
C311 0.025(3) 0.035(4) 0.040(3) -0.002(3) 0.003(2) 0.000(2)
C312 0.048(4) 0.054(5) 0.052(4) -0.010(4) -0.013(3) 0.025(3)
C313 0.085(6) 0.071(6) 0.068(6) -0.032(5) -0.020(5) 0.037(5)
C314 0.064(5) 0.060(5) 0.074(6) -0.025(5) -0.008(4) 0.029(4)
C315 0.051(4) 0.052(5) 0.064(5) 0.002(4) -0.009(3) 0.017(3)
C316 0.040(3) 0.045(4) 0.045(4) -0.005(3) 0.000(3) 0.011(3)
C321 0.027(3) 0.037(4) 0.029(3) 0.000(3) 0.003(2) 0.000(2)
C322 0.033(3) 0.042(4) 0.042(4) 0.003(3) 0.000(3) 0.001(3)
C323 0.030(3) 0.059(5) 0.058(5) 0.011(4) 0.005(3) -0.009(3)
C324 0.049(4) 0.047(5) 0.070(5) 0.013(4) 0.005(4) -0.011(3)
C325 0.048(4) 0.044(5) 0.093(6) 0.027(4) 0.013(4) 0.006(3)
C326 0.030(3) 0.043(4) 0.055(4) 0.012(3) 0.003(3) -0.003(3)
C331 0.029(3) 0.038(4) 0.029(3) 0.006(3) 0.005(2) 0.006(2)
C332 0.039(3) 0.079(6) 0.035(4) 0.000(4) 0.000(3) -0.010(3)
C333 0.071(5) 0.092(7) 0.035(4) -0.006(4) 0.004(4) -0.014(4)
C334 0.074(5) 0.097(7) 0.033(4) 0.000(4) 0.016(4) 0.002(5)
C335 0.081(5) 0.071(6) 0.059(5) 0.003(4) 0.030(4) -0.021(4)
C336 0.057(4) 0.046(4) 0.047(4) -0.007(3) 0.018(3) -0.010(3)
C411 0.043(3) 0.032(4) 0.037(4) 0.001(3) 0.012(3) 0.005(3)
C412 0.041(3) 0.055(5) 0.064(5) -0.012(4) 0.022(3) 0.000(3)
C413 0.060(5) 0.067(6) 0.089(7) 0.002(5) 0.042(5) 0.003(4)
C414 0.105(7) 0.088(7) 0.078(7) -0.011(6) 0.060(6) 0.005(6)
C415 0.098(7) 0.126(9) 0.061(6) -0.040(6) 0.038(5) -0.020(6)
C416 0.066(5) 0.074(6) 0.051(5) -0.021(4) 0.021(4) -0.013(4)
C421 0.025(3) 0.030(3) 0.044(4) 0.000(3) 0.003(2) 0.001(2)
C422 0.044(3) 0.034(4) 0.054(4) -0.003(3) 0.004(3) 0.004(3)
C423 0.055(4) 0.035(4) 0.083(6) -0.003(4) -0.001(4) 0.013(3)
C424 0.046(4) 0.042(4) 0.075(6) 0.020(4) -0.003(4) 0.001(3)
C425 0.043(3) 0.059(5) 0.054(5) 0.020(4) 0.004(3) 0.002(3)
C426 0.037(3) 0.044(4) 0.051(4) 0.001(3) 0.006(3) 0.007(3)
C431 0.031(3) 0.035(4) 0.033(3) -0.007(3) 0.002(2) 0.002(2)
C432 0.036(3) 0.044(4) 0.050(4) -0.003(3) 0.005(3) -0.003(3)
C433 0.037(3) 0.059(5) 0.082(6) -0.004(4) 0.005(4) -0.015(3)
C434 0.032(3) 0.073(6) 0.059(5) -0.011(4) -0.004(3) -0.006(3)
C435 0.042(4) 0.072(6) 0.068(5) -0.002(4) -0.013(3) 0.010(4)
C436 0.045(3) 0.043(4) 0.057(5) 0.002(3) -0.006(3) -0.007(3)
O1 0.118(7) 0.148(9) 0.177(9) -0.087(7) -0.008(6) 0.006(6)
C511 0.095(8) 0.156(13) 0.148(13) -0.047(11) -0.008(8) 0.014(8)
C512 0.098(8) 0.149(13) 0.137(12) -0.059(10) 0.017(8) -0.017(8)
C513 0.138(11) 0.149(13) 0.092(9) -0.042(9) -0.006(8) 0.036(9)
C514 0.081(7) 0.120(11) 0.143(12) 0.000(9) 0.020(7) -0.013(7)
O2 0.235(17) 0.28(2) 0.36(3) 0.07(2) 0.011(18) -0.121(17)
C521 0.164(16) 0.20(2) 0.172(18) 0.070(16) -0.035(13) -0.043(15)
C522 0.209(19) 0.098(12) 0.204(19) 0.018(12) -0.040(15) -0.034(12)
C524 0.24(2) 0.28(3) 0.163(18) 0.14(2) 0.108(17) 0.15(2)
O3 0.120(7) 0.178(10) 0.150(9) -0.004(8) 0.047(7) 0.037(7)
C531 0.126(11) 0.102(10) 0.191(17) -0.027(11) -0.019(11) -0.032(8)
C532 0.106(9) 0.161(14) 0.105(10) -0.031(9) 0.013(8) 0.031(9)
C533 0.111(9) 0.117(11) 0.132(12) 0.000(9) 0.037(9) 0.009(8)
C534 0.143(12) 0.227(19) 0.123(12) -0.052(12) -0.017(10) 0.097(13)

loop_
_atom_type_symbol
_atom_type_description
_atom_type_scat_dispersion_real
_atom_type_scat_dispersion_imag
_atom_type_scat_source
C C 0.0033 0.0016 'International Tables Vol C Tables 4.2.6.8 and 6.1.1.4'
H H 0.0000 0.0000 'International Tables Vol C Tables 4.2.6.8 and 6.1.1.4'
O O 0.0106 0.0060 'International Tables Vol C Tables 4.2.6.8 and 6.1.1.4'
P P 0.1023 0.0942 'International Tables Vol C Tables 4.2.6.8 and 6.1.1.4'
Cl Cl 0.1484 0.1585 'International Tables Vol C Tables 4.2.6.8 and 6.1.1.4'
Se Se -0.0929 2.2259 'International Tables Vol C Tables 4.2.6.8 and 6.1.1.4'
Ag Ag -0.8971 1.1015 'International Tables Vol C Tables 4.2.6.8 and 6.1.1.4'
Sn Sn -0.6537 1.4246 'International Tables Vol C Tables 4.2.6.8 and 6.1.1.4'

loop_
_geom_angle_atom_site_label_1
_geom_angle_atom_site_label_2
_geom_angle_atom_site_label_3
_geom_angle
_geom_angle_site_symmetry_1
_geom_angle_site_symmetry_3
_geom_angle_publ_flag
C6 Sn1 C6 120.3(4) 2_655 . ?
C6 Sn1 C7 119.8(2) 2_655 . ?
C6 Sn1 C7 119.8(2) . . ?
C6 Sn1 Cl1 90.0(2) 2_655 2_655 ?
C6 Sn1 Cl1 89.8(2) . 2_655 ?
C7 Sn1 Cl1 90.20(6) . 2_655 ?
C6 Sn1 Cl1 89.8(2) 2_655 . ?
C6 Sn1 Cl1 90.0(2) . . ?
C7 Sn1 Cl1 90.20(6) . . ?
Cl1 Sn1 Cl1 179.61(12) 2_655 . ?
P2 Ag2 Se3A 111.9(2) . . ?
P2 Ag2 Se3 123.07(4) . . ?
Se3A Ag2 Se3 15.1(2) . . ?
P2 Ag2 Se2 110.05(4) . . ?
Se3A Ag2 Se2 111.72(19) . . ?
Se3 Ag2 Se2 112.43(3) . . ?
P2 Ag2 Se7 117.28(5) . . ?
Se3A Ag2 Se7 110.4(2) . . ?
Se3 Ag2 Se7 95.46(3) . . ?
Se2 Ag2 Se7 94.30(3) . . ?
P2 Ag2 Se7A 106.1(2) . . ?
Se3A Ag2 Se7A 105.3(3) . . ?
Se3 Ag2 Se7A 91.62(17) . . ?
Se2 Ag2 Se7A 111.6(2) . . ?
Se7 Ag2 Se7A 17.7(2) . . ?
P2 Ag2 Ag5A 145.3(3) . . ?
Se3A Ag2 Ag5A 75.0(4) . . ?
Se3 Ag2 Ag5A 71.7(4) . . ?
Se2 Ag2 Ag5A 41.8(4) . . ?
Se7 Ag2 Ag5A 89.2(3) . . ?
Se7A Ag2 Ag5A 104.4(3) . . ?
P2 Ag2 Ag6A 137.77(12) . . ?
Se3A Ag2 Ag6A 107.6(3) . . ?
Se3 Ag2 Ag6A 93.73(12) . . ?
Se2 Ag2 Ag6A 66.92(12) . . ?
Se7 Ag2 Ag6A 30.35(12) . . ?
Se7A Ag2 Ag6A 47.7(2) . . ?
Ag5A Ag2 Ag6A 60.2(3) . . ?
P4 Ag4 Se7A 107.5(2) . . ?
P4 Ag4 Se5A 120.8(2) . . ?
Se7A Ag4 Se5A 101.8(3) . . ?
P4 Ag4 Se7 119.50(4) . . ?
Se7A Ag4 Se7 18.5(2) . . ?
Se5A Ag4 Se7 104.0(2) . . ?
P4 Ag4 Se5 108.28(4) . . ?
Se7A Ag4 Se5 117.48(19) . . ?
Se5A Ag4 Se5 16.5(2) . . ?
Se7 Ag4 Se5 120.51(3) . . ?
P4 Ag4 Se4 111.97(5) . 7 ?
Se7A Ag4 Se4 110.2(2) . 7 ?
Se5A Ag4 Se4 103.91(18) . 7 ?
Se7 Ag4 Se4 92.08(2) . 7 ?
Se5 Ag4 Se4 101.35(3) . 7 ?
P4 Ag4 Ag7 143.40(4) . . ?
Se7A Ag4 Ag7 71.28(18) . . ?
Se5A Ag4 Ag7 33.4(2) . . ?
Se7 Ag4 Ag7 70.79(2) . . ?
Se5 Ag4 Ag7 49.77(2) . . ?
Se4 Ag4 Ag7 102.00(3) 7 . ?
P4 Ag4 Ag6A 139.02(12) . . ?
Se7A Ag4 Ag6A 48.4(3) . . ?
Se5A Ag4 Ag6A 98.6(2) . . ?
Se7 Ag4 Ag6A 30.16(13) . . ?
Se5 Ag4 Ag6A 112.45(12) . . ?
Se4 Ag4 Ag6A 64.28(14) 7 . ?
Ag7 Ag4 Ag6A 68.45(12) . . ?
P1 Ag1 Se2 117.35(4) . . ?
P1 Ag1 Se6 113.17(4) . . ?
Se2 Ag1 Se6 110.88(3) . . ?
P1 Ag1 Se6A 127.3(2) . . ?
Se2 Ag1 Se6A 93.7(2) . . ?
Se6 Ag1 Se6A 17.6(2) . . ?
P1 Ag1 Se5 107.29(4) . 7 ?
Se2 Ag1 Se5 97.92(3) . 7 ?
Se6 Ag1 Se5 108.78(3) . 7 ?
Se6A Ag1 Se5 109.24(17) . 7 ?
P1 Ag1 Se5A 119.41(19) . 7 ?
Se2 Ag1 Se5A 99.49(18) . 7 ?
Se6 Ag1 Se5A 93.5(2) . 7 ?
Se6A Ag1 Se5A 93.2(3) . 7 ?
Se5 Ag1 Se5A 16.0(2) 7 7 ?
P3 Ag3 Se6A 122.6(2) . 7 ?
P3 Ag3 Se4 120.40(4) . . ?
Se6A Ag3 Se4 95.4(2) 7 . ?
P3 Ag3 Se3 116.42(4) . . ?
Se6A Ag3 Se3 98.28(17) 7 . ?
Se4 Ag3 Se3 98.65(3) . . ?
P3 Ag3 Se6 108.19(4) . 7 ?
Se6A Ag3 Se6 17.7(2) 7 7 ?
Se4 Ag3 Se6 112.82(3) . 7 ?
Se3 Ag3 Se6 98.06(3) . 7 ?
P3 Ag3 Se3A 105.7(2) . . ?
Se6A Ag3 Se3A 112.9(3) 7 . ?
Se4 Ag3 Se3A 97.29(18) . . ?
Se3 Ag3 Se3A 14.6(2) . . ?
Se6 Ag3 Se3A 111.7(2) 7 . ?
P3 Ag3 Ag6 146.82(4) . 7 ?
Se6A Ag3 Ag6 30.6(2) 7 7 ?
Se4 Ag3 Ag6 66.550(19) . 7 ?
Se3 Ag3 Ag6 92.43(2) . 7 ?
Se6 Ag3 Ag6 48.14(2) 7 7 ?
Se3A Ag3 Ag6 105.3(2) . 7 ?
Ag7A Ag7 Se5A 170.7(6) . . ?
Ag7A Ag7 Se5 172.9(5) . . ?
Se5A Ag7 Se5 2.2(3) . . ?
Ag7A Ag7 Se3 18.9(5) . . ?
Se5A Ag7 Se3 152.0(3) . . ?
Se5 Ag7 Se3 154.14(3) . . ?
Ag7A Ag7 Se1 72.9(5) . . ?
Se5A Ag7 Se1 116.2(3) . . ?
Se5 Ag7 Se1 114.09(3) . . ?
Se3 Ag7 Se1 91.75(2) . . ?
Ag7A Ag7 Ag4 127.2(6) . . ?
Se5A Ag7 Ag4 56.6(3) . . ?
Se5 Ag7 Ag4 55.53(2) . . ?
Se3 Ag7 Ag4 126.48(3) . . ?
Se1 Ag7 Ag4 91.968(18) . . ?
Ag7 Ag7A Se3 153.6(7) . . ?
Ag7 Ag7A Se5A 6.5(4) . . ?
Se3 Ag7A Se5A 147.2(4) . . ?
Ag7 Ag7A Se3A 155.3(7) . . ?
Se3 Ag7A Se3A 2.0(2) . . ?
Se5A Ag7A Se3A 149.0(4) . . ?
Ag7 Ag7A Se1 91.5(6) . . ?
Se3 Ag7A Se1 114.8(3) . . ?
Se5A Ag7A Se1 98.0(3) . . ?
Se3A Ag7A Se1 112.9(3) . . ?
Ag6A Ag6 Se6A 166.5(5) . . ?
Ag6A Ag6 Se6 169.5(4) . . ?
Se6A Ag6 Se6 3.1(3) . . ?
Ag6A Ag6 Se7 18.2(4) . . ?
Se6A Ag6 Se7 148.7(3) . . ?
Se6 Ag6 Se7 151.82(3) . . ?
Ag6A Ag6 Se1 69.8(4) . . ?
Se6A Ag6 Se1 123.2(3) . . ?
Se6 Ag6 Se1 120.09(3) . . ?
Se7 Ag6 Se1 87.98(2) . . ?
Ag6A Ag6 Ag3 131.1(4) . 7 ?
Se6A Ag6 Ag3 55.6(3) . 7 ?
Se6 Ag6 Ag3 54.57(2) . 7 ?
Se7 Ag6 Ag3 130.83(2) . 7 ?
Se1 Ag6 Ag3 95.384(17) . 7 ?
Ag6 Ag6A Se7 152.3(6) . . ?
Ag6 Ag6A Se7A 156.6(6) . . ?
Se7 Ag6A Se7A 4.5(2) . . ?
Ag6 Ag6A Se6A 8.8(3) . . ?
Se7 Ag6A Se6A 143.9(4) . . ?
Se7A Ag6A Se6A 148.3(4) . . ?
Ag6 Ag6A Se1 91.6(5) . . ?
Se7 Ag6A Se1 116.0(4) . . ?
Se7A Ag6A Se1 111.6(3) . . ?
Se6A Ag6A Se1 100.1(3) . . ?
Ag6 Ag6A Ag5A 89.9(5) . . ?
Se7 Ag6A Ag5A 108.2(5) . . ?
Se7A Ag6A Ag5A 106.5(5) . . ?
Se6A Ag6A Ag5A 93.3(4) . . ?
Se1 Ag6A Ag5A 52.0(5) . . ?
Ag6 Ag6A Ag2 131.5(5) . . ?
Se7 Ag6A Ag2 53.7(2) . . ?
Se7A Ag6A Ag2 53.5(2) . . ?
Se6A Ag6A Ag2 128.1(3) . . ?
Se1 Ag6A Ag2 92.5(2) . . ?
Ag5A Ag6A Ag2 56.8(4) . . ?
Ag6 Ag6A Ag4 131.3(5) . . ?
Se7 Ag6A Ag4 51.42(18) . . ?
Se7A Ag6A Ag4 49.0(2) . . ?
Se6A Ag6A Ag4 132.6(3) . . ?
Se1 Ag6A Ag4 90.82(19) . . ?
Ag5A Ag6A Ag4 127.8(4) . . ?
Ag2 Ag6A Ag4 96.9(2) . . ?
Ag5A Ag5 Se4 166(2) . . ?
Ag5A Ag5 Se2 38(2) . . ?
Se4 Ag5 Se2 156.21(4) . . ?
Ag5A Ag5 Se1 68(2) . . ?
Se4 Ag5 Se1 98.06(5) . . ?
Se2 Ag5 Se1 105.73(4) . . ?
Ag5 Ag5A Se2 133(2) . . ?
Ag5 Ag5A Se1 101(3) . . ?
Se2 Ag5A Se1 125.7(9) . . ?
Ag5 Ag5A Se4 12(2) . . ?
Se2 Ag5A Se4 144.7(6) . . ?
Se1 Ag5A Se4 89.5(8) . . ?
Ag5 Ag5A Ag2 116(2) . . ?
Se2 Ag5A Ag2 58.1(6) . . ?
Se1 Ag5A Ag2 97.0(6) . . ?
Se4 Ag5A Ag2 121.8(5) . . ?
Ag5 Ag5A Ag6A 150(2) . . ?
Se2 Ag5A Ag6A 74.4(7) . . ?
Se1 Ag5A Ag6A 51.7(3) . . ?
Se4 Ag5A Ag6A 139.9(7) . . ?
Ag2 Ag5A Ag6A 63.0(5) . . ?
C11 Se2 Ag5A 112.3(5) . . ?
C11 Se2 Ag5 103.2(3) . . ?
Ag5A Se2 Ag5 9.1(4) . . ?
C11 Se2 Ag1 106.58(18) . . ?
Ag5A Se2 Ag1 90.0(5) . . ?
Ag5 Se2 Ag1 93.55(4) . . ?
C11 Se2 Ag2 105.51(19) . . ?
Ag5A Se2 Ag2 80.1(5) . . ?
Ag5 Se2 Ag2 81.47(4) . . ?
Ag1 Se2 Ag2 147.81(3) . . ?
Se3A Se3 Ag7A 172.7(8) . . ?
Se3A Se3 C21 76.8(7) . . ?
Ag7A Se3 C21 109.9(3) . . ?
Se3A Se3 Ag7 176.2(8) . . ?
Ag7A Se3 Ag7 7.5(2) . . ?
C21 Se3 Ag7 102.46(17) . . ?
Se3A Se3 Ag2 77.0(8) . . ?
Ag7A Se3 Ag2 97.7(2) . . ?
C21 Se3 Ag2 109.69(18) . . ?
Ag7 Se3 Ag2 99.85(3) . . ?
Se3A Se3 Ag3 87.7(8) . . ?
Ag7A Se3 Ag3 93.7(2) . . ?
C21 Se3 Ag3 99.41(17) . . ?
Ag7 Se3 Ag3 96.10(3) . . ?
Ag2 Se3 Ag3 142.61(3) . . ?
Se3 Se3A C21 82.2(7) . . ?
Se3 Se3A Ag7A 5.3(6) . . ?
C21 Se3A Ag7A 87.1(4) . . ?
Se3 Se3A Ag2 87.9(8) . . ?
C21 Se3A Ag2 113.6(4) . . ?
Ag7A Se3A Ag2 84.1(3) . . ?
Se3 Se3A Ag3 77.7(8) . . ?
C21 Se3A Ag3 98.2(4) . . ?
Ag7A Se3A Ag3 78.8(3) . . ?
Ag2 Se3A Ag3 142.9(4) . . ?
Se7A Se7 Ag6A 166.2(6) . . ?
Se7A Se7 C31 79.0(6) . . ?
Ag6A Se7 C31 114.3(3) . . ?
Se7A Se7 Ag6 174.5(6) . . ?
Ag6A Se7 Ag6 9.5(2) . . ?
C31 Se7 Ag6 104.83(19) . . ?
Se7A Se7 Ag4 74.0(5) . . ?
Ag6A Se7 Ag4 98.4(2) . . ?
C31 Se7 Ag4 103.06(16) . . ?
Ag6 Se7 Ag4 101.13(3) . . ?
Se7A Se7 Ag2 83.1(5) . . ?
Ag6A Se7 Ag2 96.0(2) . . ?
C31 Se7 Ag2 105.97(17) . . ?
Ag6 Se7 Ag2 99.38(3) . . ?
Ag4 Se7 Ag2 138.50(3) . . ?
Se7 Se7A C31 76.1(6) . . ?
Se7 Se7A Ag6A 9.2(4) . . ?
C31 Se7A Ag6A 85.1(4) . . ?
Se7 Se7A Ag4 87.5(6) . . ?
C31 Se7A Ag4 106.0(4) . . ?
Ag6A Se7A Ag4 82.7(3) . . ?
Se7 Se7A Ag2 79.2(5) . . ?
C31 Se7A Ag2 104.3(3) . . ?
Ag6A Se7A Ag2 78.8(3) . . ?
Ag4 Se7A Ag2 142.7(3) . . ?
Se6A Se6 C41 95.9(6) . . ?
Se6A Se6 Ag6 6.2(6) . . ?
C41 Se6 Ag6 102.06(19) . . ?
Se6A Se6 Ag1 83.3(5) . . ?
C41 Se6 Ag1 113.43(18) . . ?
Ag6 Se6 Ag1 81.94(3) . . ?
Se6A Se6 Ag3 79.4(5) . 7 ?
C41 Se6 Ag3 100.81(18) . 7 ?
Ag6 Se6 Ag3 77.29(2) . 7 ?
Ag1 Se6 Ag3 142.93(3) . 7 ?
Se6 Se6A Ag6 170.7(8) . . ?
Se6 Se6A C41 61.6(6) . . ?
Ag6 Se6A C41 127.5(5) . . ?
Se6 Se6A Ag6A 175.1(8) . . ?
Ag6 Se6A Ag6A 4.69(19) . . ?
C41 Se6A Ag6A 123.3(4) . . ?
Se6 Se6A Ag3 82.9(6) . 7 ?
Ag6 Se6A Ag3 93.8(3) . 7 ?
C41 Se6A Ag3 95.3(3) . 7 ?
Ag6A Se6A Ag3 96.4(3) . 7 ?
Se6 Se6A Ag1 79.2(5) . . ?
Ag6 Se6A Ag1 98.7(4) . . ?
C41 Se6A Ag1 104.4(3) . . ?
Ag6A Se6A Ag1 98.7(3) . . ?
Ag3 Se6A Ag1 142.7(3) 7 . ?
Se5A Se5 C56 97.9(7) . . ?
Se5A Se5 Ag7 5.0(6) . . ?
C56 Se5 Ag7 102.5(2) . . ?
Se5A Se5 Ag4 77.1(6) . . ?
C56 Se5 Ag4 101.25(17) . . ?
Ag7 Se5 Ag4 74.70(2) . . ?
Se5A Se5 Ag1 83.2(6) . 7 ?
C56 Se5 Ag1 109.17(17) . 7 ?
Ag7 Se5 Ag1 83.28(3) . 7 ?
Ag4 Se5 Ag1 145.64(3) . 7 ?
Se5 Se5A Ag7 172.8(9) . . ?
Se5 Se5A C56 61.7(6) . . ?
Ag7 Se5A C56 125.1(5) . . ?
Se5 Se5A Ag7A 175.6(9) . . ?
Ag7 Se5A Ag7A 2.80(19) . . ?
C56 Se5A Ag7A 122.4(5) . . ?
Se5 Se5A Ag4 86.4(7) . . ?
Ag7 Se5A Ag4 90.1(3) . . ?
C56 Se5A Ag4 96.9(3) . . ?
Ag7A Se5A Ag4 91.3(3) . . ?
Se5 Se5A Ag1 80.8(6) . 7 ?
Ag7 Se5A Ag1 99.2(4) . 7 ?
C56 Se5A Ag1 101.5(3) . 7 ?
Ag7A Se5A Ag1 99.3(3) . 7 ?
Ag4 Se5A Ag1 149.0(4) . 7 ?
C61 Se4 Ag5 101.7(2) . . ?
C61 Se4 Ag3 94.40(16) . . ?
Ag5 Se4 Ag3 95.57(4) . . ?
C61 Se4 Ag4 119.21(16) . 7 ?
Ag5 Se4 Ag4 85.73(4) . 7 ?
Ag3 Se4 Ag4 145.48(3) . 7 ?
C61 Se4 Ag5A 104.3(4) . . ?
Ag5 Se4 Ag5A 2.6(4) . . ?
Ag3 Se4 Ag5A 95.5(3) . . ?
Ag4 Se4 Ag5A 84.4(4) 7 . ?
Ag6A Se1 Ag6A 180.000(1) . 7 ?
Ag6A Se1 Ag5A 76.3(6) . . ?
Ag6A Se1 Ag5A 103.7(6) 7 . ?
Ag6A Se1 Ag5A 103.7(6) . 7 ?
Ag6A Se1 Ag5A 76.3(6) 7 7 ?
Ag5A Se1 Ag5A 180.0(12) . 7 ?
Ag6A Se1 Ag7A 95.3(2) . 7 ?
Ag6A Se1 Ag7A 84.7(2) 7 7 ?
Ag5A Se1 Ag7A 93.7(4) . 7 ?
Ag5A Se1 Ag7A 86.3(4) 7 7 ?
Ag6A Se1 Ag7A 84.7(2) . . ?
Ag6A Se1 Ag7A 95.3(2) 7 . ?
Ag5A Se1 Ag7A 86.3(4) . . ?
Ag5A Se1 Ag7A 93.7(4) 7 . ?
Ag7A Se1 Ag7A 180.0(2) 7 . ?
Ag6A Se1 Ag7 95.14(18) . 7 ?
Ag6A Se1 Ag7 84.86(18) 7 7 ?
Ag5A Se1 Ag7 78.6(4) . 7 ?
Ag5A Se1 Ag7 101.4(4) 7 7 ?
Ag7A Se1 Ag7 15.52(17) 7 7 ?
Ag7A Se1 Ag7 164.48(17) . 7 ?
Ag6A Se1 Ag7 84.86(18) . . ?
Ag6A Se1 Ag7 95.14(18) 7 . ?
Ag5A Se1 Ag7 101.4(4) . . ?
Ag5A Se1 Ag7 78.6(4) 7 . ?
Ag7A Se1 Ag7 164.48(17) 7 . ?
Ag7A Se1 Ag7 15.52(17) . . ?
Ag7 Se1 Ag7 180.00(2) 7 . ?
Ag6A Se1 Ag5 87.03(15) . . ?
Ag6A Se1 Ag5 92.97(15) 7 . ?
Ag5A Se1 Ag5 11.0(6) . . ?
Ag5A Se1 Ag5 169.0(6) 7 . ?
Ag7A Se1 Ag5 95.53(18) 7 . ?
Ag7A Se1 Ag5 84.48(18) . . ?
Ag7 Se1 Ag5 80.02(3) 7 . ?
Ag7 Se1 Ag5 99.98(3) . . ?
Ag6A Se1 Ag5 92.97(15) . 7 ?
Ag6A Se1 Ag5 87.03(15) 7 7 ?
Ag5A Se1 Ag5 169.0(6) . 7 ?
Ag5A Se1 Ag5 11.0(6) 7 7 ?
Ag7A Se1 Ag5 84.47(18) 7 7 ?
Ag7A Se1 Ag5 95.52(18) . 7 ?
Ag7 Se1 Ag5 99.98(3) 7 7 ?
Ag7 Se1 Ag5 80.02(3) . 7 ?
Ag5 Se1 Ag5 180.0 . 7 ?
Ag6A Se1 Ag6 18.59(18) . . ?
Ag6A Se1 Ag6 161.41(18) 7 . ?
Ag5A Se1 Ag6 76.6(5) . . ?
Ag5A Se1 Ag6 103.4(5) 7 . ?
Ag7A Se1 Ag6 76.71(15) 7 . ?
Ag7A Se1 Ag6 103.29(15) . . ?
Ag7 Se1 Ag6 76.928(18) 7 . ?
Ag7 Se1 Ag6 103.072(18) . . ?
Ag5 Se1 Ag6 87.59(3) . . ?
Ag5 Se1 Ag6 92.41(3) 7 . ?
Ag6A Se1 Ag6 161.41(18) . 7 ?
Ag6A Se1 Ag6 18.59(18) 7 7 ?
Ag5A Se1 Ag6 103.4(5) . 7 ?
Ag5A Se1 Ag6 76.6(5) 7 7 ?
Ag7A Se1 Ag6 103.29(15) 7 7 ?
Ag7A Se1 Ag6 76.71(15) . 7 ?
Ag7 Se1 Ag6 103.072(18) 7 7 ?
Ag7 Se1 Ag6 76.928(18) . 7 ?
Ag5 Se1 Ag6 92.41(3) . 7 ?
Ag5 Se1 Ag6 87.59(3) 7 7 ?
Ag6 Se1 Ag6 180.0 . 7 ?
C131 P2 C111 106.4(3) . . ?
C131 P2 C126 103.0(3) . . ?
C111 P2 C126 101.6(3) . . ?
C131 P2 Ag2 113.4(2) . . ?
C111 P2 Ag2 114.9(2) . . ?
C126 P2 Ag2 116.1(2) . . ?
C231 P4 C221 104.2(3) . . ?
C231 P4 C211 103.7(3) . . ?
C221 P4 C211 103.1(3) . . ?
C231 P4 Ag4 113.49(18) . . ?
C221 P4 Ag4 111.0(2) . . ?
C211 P4 Ag4 119.7(2) . . ?
C321 P1 C311 106.0(2) . . ?
C321 P1 C331 104.0(3) . . ?
C311 P1 C331 102.6(3) . . ?
C321 P1 Ag1 113.65(18) . . ?
C311 P1 Ag1 116.33(19) . . ?
C331 P1 Ag1 112.86(17) . . ?
C411 P3 C431 102.5(3) . . ?
C411 P3 C421 103.6(3) . . ?
C431 P3 C421 102.9(3) . . ?
C411 P3 Ag3 114.8(2) . . ?
C431 P3 Ag3 115.65(19) . . ?
C421 P3 Ag3 115.6(2) . . ?
C2 C1 C6 120.9(10) . . ?
C2 C1 H1 119.6 . . ?
C6 C1 H1 119.5 . . ?
C3 C2 C1 120.7(10) . . ?
C3 C2 H2 119.7 . . ?
C1 C2 H2 119.7 . . ?
C4 C3 C2 120.1(9) . . ?
C4 C3 H3 120.0 . . ?
C2 C3 H3 120.0 . . ?
C3 C4 C5 120.7(9) . . ?
C3 C4 H4 119.6 . . ?
C5 C4 H4 119.6 . . ?
C4 C5 C6 119.8(8) . . ?
C4 C5 H5 120.1 . . ?
C6 C5 H5 120.1 . . ?
C1 C6 C5 117.7(8) . . ?
C1 C6 Sn1 120.5(6) . . ?
C5 C6 Sn1 121.7(6) . . ?
C8 C7 C8 117.3(11) 2_655 . ?
C8 C7 Sn1 121.4(5) 2_655 . ?
C8 C7 Sn1 121.4(5) . . ?
C9 C8 C7 121.0(9) . . ?
C9 C8 H8 119.5 . . ?
C7 C8 H8 119.5 . . ?
C10 C9 C8 120.4(10) . . ?
C10 C9 H9 119.8 . . ?
C8 C9 H9 119.8 . . ?
C9 C10 C9 119.8(13) . 2_655 ?
C9 C10 H10 120.1 . . ?
C9 C10 H10 120.1 2_655 . ?
C12 C11 C16 120.1(7) . . ?
C12 C11 Se2 118.6(6) . . ?
C16 C11 Se2 121.2(6) . . ?
C13 C12 C11 119.6(8) . . ?
C13 C12 H12 120.2 . . ?
C11 C12 H12 120.2 . . ?
C12 C13 C14 119.9(9) . . ?
C12 C13 H13 120.0 . . ?
C14 C13 H13 120.0 . . ?
C15 C14 C13 121.2(8) . . ?
C15 C14 H14 119.4 . . ?
C13 C14 H14 119.4 . . ?
C14 C15 C16 119.9(8) . . ?
C14 C15 H15 120.0 . . ?
C16 C15 H15 120.0 . . ?
C11 C16 C15 119.2(8) . . ?
C11 C16 H16 120.4 . . ?
C15 C16 H16 120.4 . . ?
C22 C21 C26 119.1(5) . . ?
C22 C21 Se3A 106.9(5) . . ?
C26 C21 Se3A 129.9(5) . . ?
C22 C21 Se3 121.7(5) . . ?
C26 C21 Se3 119.1(4) . . ?
Se3A C21 Se3 21.0(3) . . ?
C21 C22 C23 119.6(6) . . ?
C21 C22 H22 120.2 . . ?
C23 C22 H22 120.2 . . ?
C24 C23 C22 120.5(7) . . ?
C24 C23 H23 119.8 . . ?
C22 C23 H23 119.8 . . ?
C25 C24 C23 119.4(6) . . ?
C25 C24 H24 120.3 . . ?
C23 C24 H24 120.3 . . ?
C24 C25 C26 120.5(6) . . ?
C24 C25 H25 119.8 . . ?
C26 C25 H25 119.8 . . ?
C21 C26 C25 120.8(6) . . ?
C21 C26 H26 119.6 . . ?
C25 C26 H26 119.6 . . ?
C36 C31 C32 120.3(6) . . ?
C36 C31 Se7 120.3(5) . . ?
C32 C31 Se7 119.4(5) . . ?
C36 C31 Se7A 145.0(6) . . ?
C32 C31 Se7A 94.6(5) . . ?
Se7 C31 Se7A 24.9(3) . . ?
C31 C32 C33 119.9(6) . . ?
C31 C32 H32 120.0 . . ?
C33 C32 H32 120.0 . . ?
C34 C33 C32 119.8(7) . . ?
C34 C33 H33 120.1 . . ?
C32 C33 H33 120.1 . . ?
C33 C34 C35 119.5(6) . . ?
C33 C34 H34 120.2 . . ?
C35 C34 H34 120.2 . . ?
C36 C35 C34 120.4(6) . . ?
C36 C35 H35 119.8 . . ?
C34 C35 H35 119.8 . . ?
C31 C36 C35 120.0(6) . . ?
C31 C36 H36 120.0 . . ?
C35 C36 H36 120.0 . . ?
C42 C41 C46 119.2(6) . . ?
C42 C41 Se6 119.6(5) . . ?
C46 C41 Se6 120.8(5) . . ?
C42 C41 Se6A 130.7(5) . . ?
C46 C41 Se6A 108.5(5) . . ?
Se6 C41 Se6A 22.4(3) . . ?
C43 C42 C41 119.9(7) . . ?
C43 C42 H42 120.1 . . ?
C41 C42 H42 120.1 . . ?
C44 C43 C42 121.4(8) . . ?
C44 C43 H43 119.3 . . ?
C42 C43 H43 119.3 . . ?
C43 C44 C45 118.8(7) . . ?
C43 C44 H44 120.6 . . ?
C45 C44 H44 120.6 . . ?
C46 C45 C44 120.5(7) . . ?
C46 C45 H45 119.8 . . ?
C44 C45 H45 119.7 . . ?
C45 C46 C41 120.2(6) . . ?
C45 C46 H46 119.9 . . ?
C41 C46 H46 119.9 . . ?
C52 C51 C56 118.8(7) . . ?
C52 C51 H51 120.6 . . ?
C56 C51 H51 120.6 . . ?
C53 C52 C51 121.2(7) . . ?
C53 C52 H52 119.4 . . ?
C51 C52 H52 119.4 . . ?
C54 C53 C52 120.4(6) . . ?
C54 C53 H53 119.8 . . ?
C52 C53 H53 119.8 . . ?
C53 C54 C55 119.8(7) . . ?
C53 C54 H54 120.1 . . ?
C55 C54 H54 120.1 . . ?
C56 C55 C54 119.4(6) . . ?
C56 C55 H55 120.3 . . ?
C54 C55 H55 120.3 . . ?
C55 C56 C51 120.4(6) . . ?
C55 C56 Se5 122.8(5) . . ?
C51 C56 Se5 116.8(5) . . ?
C55 C56 Se5A 102.4(5) . . ?
C51 C56 Se5A 137.1(6) . . ?
Se5 C56 Se5A 20.5(3) . . ?
C66 C61 C62 119.5(6) . . ?
C66 C61 Se4 119.9(5) . . ?
C62 C61 Se4 120.4(5) . . ?
C63 C62 C61 120.1(6) . . ?
C63 C62 H62 120.0 . . ?
C61 C62 H62 119.9 . . ?
C62 C63 C64 120.5(6) . . ?
C62 C63 H63 119.7 . . ?
C64 C63 H63 119.7 . . ?
C65 C64 C63 119.3(6) . . ?
C65 C64 H64 120.4 . . ?
C63 C64 H64 120.4 . . ?
C64 C65 C66 120.7(6) . . ?
C64 C65 H65 119.7 . . ?
C66 C65 H65 119.7 . . ?
C61 C66 C65 119.9(6) . . ?
C61 C66 H66 120.0 . . ?
C65 C66 H66 120.0 . . ?
C112 C111 C116 118.6(6) . . ?
C112 C111 P2 123.2(5) . . ?
C116 C111 P2 118.2(5) . . ?
C113 C112 C111 120.1(8) . . ?
C113 C112 H112 119.9 . . ?
C111 C112 H112 119.9 . . ?
C112 C113 C114 119.4(8) . . ?
C112 C113 H113 120.3 . . ?
C114 C113 H113 120.3 . . ?
C115 C114 C113 120.3(8) . . ?
C115 C114 H114 119.8 . . ?
C113 C114 H114 119.9 . . ?
C114 C115 C116 120.5(9) . . ?
C114 C115 H115 119.8 . . ?
C116 C115 H115 119.7 . . ?
C111 C116 C115 121.0(8) . . ?
C111 C116 H116 119.5 . . ?
C115 C116 H116 119.5 . . ?
C126 C121 C122 121.5(7) . . ?
C126 C121 H121 119.2 . . ?
C122 C121 H121 119.2 . . ?
C123 C122 C121 119.7(8) . . ?
C123 C122 H122 120.1 . . ?
C121 C122 H122 120.1 . . ?
C124 C123 C122 119.8(7) . . ?
C124 C123 H123 120.1 . . ?
C122 C123 H123 120.1 . . ?
C123 C124 C125 120.2(7) . . ?
C123 C124 H124 119.9 . . ?
C125 C124 H124 119.9 . . ?
C126 C125 C124 119.7(7) . . ?
C126 C125 H125 120.2 . . ?
C124 C125 H125 120.2 . . ?
C121 C126 C125 119.0(6) . . ?
C121 C126 P2 117.4(5) . . ?
C125 C126 P2 123.5(5) . . ?
C132 C131 C136 118.0(7) . . ?
C132 C131 P2 124.3(6) . . ?
C136 C131 P2 117.6(5) . . ?
C131 C132 C133 120.4(8) . . ?
C131 C132 H132 119.8 . . ?
C133 C132 H132 119.8 . . ?
C134 C133 C132 120.4(8) . . ?
C134 C133 H133 119.8 . . ?
C132 C133 H133 119.8 . . ?
C135 C134 C133 119.3(8) . . ?
C135 C134 H134 120.4 . . ?
C133 C134 H134 120.4 . . ?
C134 C135 C136 121.2(8) . . ?
C134 C135 H135 119.4 . . ?
C136 C135 H135 119.4 . . ?
C135 C136 C131 120.7(7) . . ?
C135 C136 H136 119.7 . . ?
C131 C136 H136 119.7 . . ?
C216 C211 C212 118.1(7) . . ?
C216 C211 P4 123.2(5) . . ?
C212 C211 P4 118.7(5) . . ?
C211 C212 C213 121.7(7) . . ?
C211 C212 H212 119.2 . . ?
C213 C212 H212 119.2 . . ?
C214 C213 C212 119.9(8) . . ?
C214 C213 H213 120.0 . . ?
C212 C213 H213 120.0 . . ?
C213 C214 C215 119.9(8) . . ?
C213 C214 H214 120.0 . . ?
C215 C214 H214 120.0 . . ?
C214 C215 C216 119.8(8) . . ?
C214 C215 H215 120.1 . . ?
C216 C215 H215 120.1 . . ?
C211 C216 C215 120.6(8) . . ?
C211 C216 H216 119.7 . . ?
C215 C216 H216 119.7 . . ?
C226 C221 C222 118.4(6) . . ?
C226 C221 P4 117.2(5) . . ?
C222 C221 P4 124.4(5) . . ?
C221 C222 C223 120.1(8) . . ?
C221 C222 H222 119.9 . . ?
C223 C222 H222 120.0 . . ?
C224 C223 C222 120.2(8) . . ?
C224 C223 H223 119.9 . . ?
C222 C223 H223 119.9 . . ?
C223 C224 C225 120.0(8) . . ?
C223 C224 H224 120.0 . . ?
C225 C224 H224 120.0 . . ?
C224 C225 C226 120.5(9) . . ?
C224 C225 H225 119.7 . . ?
C226 C225 H225 119.7 . . ?
C225 C226 C221 120.7(8) . . ?
C225 C226 H226 119.6 . . ?
C221 C226 H226 119.6 . . ?
C236 C231 C232 119.0(6) . . ?
C236 C231 P4 118.5(5) . . ?
C232 C231 P4 122.5(4) . . ?
C231 C232 C233 120.2(6) . . ?
C231 C232 H232 119.9 . . ?
C233 C232 H232 119.9 . . ?
C234 C233 C232 120.3(7) . . ?
C234 C233 H233 119.8 . . ?
C232 C233 H233 119.8 . . ?
C233 C234 C235 119.8(7) . . ?
C233 C234 H234 120.1 . . ?
C235 C234 H234 120.1 . . ?
C234 C235 C236 120.7(7) . . ?
C234 C235 H235 119.6 . . ?
C236 C235 H235 119.6 . . ?
C235 C236 C231 119.9(6) . . ?
C235 C236 H236 120.0 . . ?
C231 C236 H236 120.1 . . ?
C312 C311 C316 119.3(6) . . ?
C312 C311 P1 118.2(4) . . ?
C316 C311 P1 122.4(5) . . ?
C311 C312 C313 120.0(6) . . ?
C311 C312 H312 120.0 . . ?
C313 C312 H312 120.0 . . ?
C314 C313 C312 121.2(7) . . ?
C314 C313 H313 119.4 . . ?
C312 C313 H313 119.4 . . ?
C313 C314 C315 119.4(7) . . ?
C313 C314 H314 120.3 . . ?
C315 C314 H314 120.3 . . ?
C314 C315 C316 120.2(7) . . ?
C314 C315 H315 119.9 . . ?
C316 C315 H315 119.9 . . ?
C315 C316 C311 119.7(6) . . ?
C315 C316 H316 120.2 . . ?
C311 C316 H316 120.1 . . ?
C322 C321 C326 118.9(6) . . ?
C322 C321 P1 123.5(5) . . ?
C326 C321 P1 117.5(4) . . ?
C321 C322 C323 120.1(6) . . ?
C321 C322 H322 120.0 . . ?
C323 C322 H322 120.0 . . ?
C324 C323 C322 120.5(6) . . ?
C324 C323 H323 119.8 . . ?
C322 C323 H323 119.8 . . ?
C325 C324 C323 119.0(7) . . ?
C325 C324 H324 120.5 . . ?
C323 C324 H324 120.5 . . ?
C324 C325 C326 121.2(7) . . ?
C324 C325 H325 119.4 . . ?
C326 C325 H325 119.4 . . ?
C325 C326 C321 120.3(6) . . ?
C325 C326 H326 119.9 . . ?
C321 C326 H326 119.8 . . ?
C332 C331 C336 119.5(6) . . ?
C332 C331 P1 123.9(5) . . ?
C336 C331 P1 116.7(5) . . ?
C331 C332 C333 119.8(7) . . ?
C331 C332 H332 120.1 . . ?
C333 C332 H332 120.1 . . ?
C334 C333 C332 121.2(7) . . ?
C334 C333 H333 119.4 . . ?
C332 C333 H333 119.4 . . ?
C333 C334 C335 118.9(7) . . ?
C333 C334 H334 120.6 . . ?
C335 C334 H334 120.5 . . ?
C334 C335 C336 121.7(7) . . ?
C334 C335 H335 119.2 . . ?
C336 C335 H335 119.1 . . ?
C331 C336 C335 118.9(7) . . ?
C331 C336 H336 120.5 . . ?
C335 C336 H336 120.5 . . ?
C416 C411 C412 118.3(6) . . ?
C416 C411 P3 123.9(5) . . ?
C412 C411 P3 117.8(5) . . ?
C411 C412 C413 121.1(7) . . ?
C411 C412 H412 119.5 . . ?
C413 C412 H412 119.5 . . ?
C414 C413 C412 119.7(8) . . ?
C414 C413 H413 120.1 . . ?
C412 C413 H413 120.1 . . ?
C413 C414 C415 120.7(8) . . ?
C413 C414 H414 119.7 . . ?
C415 C414 H414 119.7 . . ?
C414 C415 C416 119.5(9) . . ?
C414 C415 H415 120.3 . . ?
C416 C415 H415 120.3 . . ?
C411 C416 C415 120.7(7) . . ?
C411 C416 H416 119.6 . . ?
C415 C416 H416 119.6 . . ?
C426 C421 C422 118.7(6) . . ?
C426 C421 P3 118.0(5) . . ?
C422 C421 P3 123.3(5) . . ?
C421 C422 C423 120.5(7) . . ?
C421 C422 H422 119.8 . . ?
C423 C422 H422 119.8 . . ?
C424 C423 C422 120.1(7) . . ?
C424 C423 H423 120.0 . . ?
C422 C423 H423 120.0 . . ?
C423 C424 C425 119.6(7) . . ?
C423 C424 H424 120.2 . . ?
C425 C424 H424 120.2 . . ?
C424 C425 C426 120.0(7) . . ?
C424 C425 H425 120.0 . . ?
C426 C425 H425 120.0 . . ?
C421 C426 C425 121.1(7) . . ?
C421 C426 H426 119.5 . . ?
C425 C426 H426 119.4 . . ?
C432 C431 C436 118.0(5) . . ?
C432 C431 P3 123.8(5) . . ?
C436 C431 P3 118.3(5) . . ?
C431 C432 C433 121.2(7) . . ?
C431 C432 H432 119.4 . . ?
C433 C432 H432 119.4 . . ?
C434 C433 C432 119.9(7) . . ?
C434 C433 H433 120.1 . . ?
C432 C433 H433 120.1 . . ?
C435 C434 C433 119.6(6) . . ?
C435 C434 H434 120.2 . . ?
C433 C434 H434 120.2 . . ?
C434 C435 C436 120.9(7) . . ?
C434 C435 H435 119.5 . . ?
C436 C435 H435 119.5 . . ?
C431 C436 C435 120.3(7) . . ?
C431 C436 H436 119.8 . . ?
C435 C436 H436 119.8 . . ?
C514 O1 C511 108.4(9) . . ?
O1 C511 C512 106.1(10) . . ?
O1 C511 H51A 110.5 . . ?
C512 C511 H51A 110.5 . . ?
O1 C511 H51B 110.5 . . ?
C512 C511 H51B 110.5 . . ?
H51A C511 H51B 108.7 . . ?
C513 C512 C511 105.2(11) . . ?
C513 C512 H51C 110.7 . . ?
C511 C512 H51C 110.7 . . ?
C513 C512 H51D 110.7 . . ?
C511 C512 H51D 110.7 . . ?
H51C C512 H51D 108.8 . . ?
C512 C513 C514 107.8(11) . . ?
C512 C513 H51E 110.1 . . ?
C514 C513 H51E 110.1 . . ?
C512 C513 H51F 110.1 . . ?
C514 C513 H51F 110.2 . . ?
H51E C513 H51F 108.5 . . ?
O1 C514 C513 108.6(10) . . ?
O1 C514 H51G 109.9 . . ?
C513 C514 H51G 109.9 . . ?
O1 C514 H51H 110.0 . . ?
C513 C514 H51H 110.0 . . ?
H51G C514 H51H 108.3 . . ?
C521 O2 C524 105(2) . . ?
O2 C521 C522 108.0(17) . . ?
O2 C521 H52A 110.1 . . ?
C522 C521 H52A 110.1 . . ?
O2 C521 H52B 110.1 . . ?
C522 C521 H52B 110.1 . . ?
H52A C521 H52B 108.4 . . ?
C523 C522 C521 100.4(17) . . ?
C523 C522 H52C 111.7 . . ?
C521 C522 H52C 111.7 . . ?
C523 C522 H52D 111.7 . . ?
C521 C522 H52D 111.7 . . ?
H52C C522 H52D 109.5 . . ?
C524 C523 C522 122(3) . . ?
C524 C523 H52E 106.9 . . ?
C522 C523 H52E 106.9 . . ?
C524 C523 H52F 106.8 . . ?
C522 C523 H52F 106.9 . . ?
H52E C523 H52F 106.7 . . ?
C523 C524 O2 100.0(18) . . ?
C523 C524 H52G 111.9 . . ?
O2 C524 H52G 111.8 . . ?
C523 C524 H52H 111.7 . . ?
O2 C524 H52H 111.7 . . ?
H52G C524 H52H 109.5 . . ?
C534 O3 C531 105.5(10) . . ?
C532 C531 O3 109.2(11) . . ?
C532 C531 H53A 109.9 . . ?
O3 C531 H53A 109.9 . . ?
C532 C531 H53B 109.8 . . ?
O3 C531 H53B 109.8 . . ?
H53A C531 H53B 108.3 . . ?
C531 C532 C533 107.2(12) . . ?
C531 C532 H53C 110.3 . . ?
C533 C532 H53C 110.3 . . ?
C531 C532 H53D 110.2 . . ?
C533 C532 H53D 110.3 . . ?
H53C C532 H53D 108.5 . . ?
C532 C533 C534 106.9(11) . . ?
C532 C533 H53E 110.3 . . ?
C534 C533 H53E 110.4 . . ?
C532 C533 H53F 110.3 . . ?
C534 C533 H53F 110.3 . . ?
H53E C533 H53F 108.6 . . ?
O3 C534 C533 109.3(12) . . ?
O3 C534 H53G 109.9 . . ?
C533 C534 H53G 109.8 . . ?
O3 C534 H53H 109.8 . . ?
C533 C534 H53H 109.8 . . ?
H53G C534 H53H 108.3 . . ?

loop_
_geom_bond_atom_site_label_1
_geom_bond_atom_site_label_2
_geom_bond_distance
_geom_bond_site_symmetry_2
_geom_bond_publ_flag
Sn1 C6 2.140(7) 2_655 ?
Sn1 C6 2.140(7) . ?
Sn1 C7 2.144(11) . ?
Sn1 Cl1 2.5509(17) 2_655 ?
Sn1 Cl1 2.5509(17) . ?
Ag2 P2 2.4485(17) . ?
Ag2 Se3A 2.631(9) . ?
Ag2 Se3 2.6985(8) . ?
Ag2 Se2 2.7235(8) . ?
Ag2 Se7 2.7266(8) . ?
Ag2 Se7A 2.756(8) . ?
Ag2 Ag5A 3.16(3) . ?
Ag2 Ag6A 3.365(8) . ?
Ag4 P4 2.4728(14) . ?
Ag4 Se7A 2.560(8) . ?
Ag4 Se5A 2.653(9) . ?
Ag4 Se7 2.6603(7) . ?
Ag4 Se5 2.7169(8) . ?
Ag4 Se4 2.8518(8) 7 ?
Ag4 Ag7 3.1789(8) . ?
Ag4 Ag6A 3.366(7) . ?
Ag1 P1 2.4754(14) . ?
Ag1 Se2 2.6874(8) . ?
Ag1 Se6 2.7320(8) . ?
Ag1 Se6A 2.762(8) . ?
Ag1 Se5 2.7646(8) 7 ?
Ag1 Se5A 2.781(8) 7 ?
Ag3 P3 2.5109(16) . ?
Ag3 Se6A 2.718(8) 7 ?
Ag3 Se4 2.7168(7) . ?
Ag3 Se3 2.7210(8) . ?
Ag3 Se6 2.7444(7) 7 ?
Ag3 Se3A 2.783(10) . ?
Ag3 Ag6 3.2856(8) 7 ?
Ag7 Ag7A 0.752(8) . ?
Ag7 Se5A 1.748(10) . ?
Ag7 Se5 2.5161(10) . ?
Ag7 Se3 2.5549(10) . ?
Ag7 Se1 2.8088(5) . ?
Ag7A Se3 1.859(8) . ?
Ag7A Se5A 2.493(12) . ?
Ag7A Se3A 2.557(13) . ?
Ag7A Se1 2.686(7) . ?
Ag6 Ag6A 0.900(8) . ?
Ag6 Se6A 1.677(10) . ?
Ag6 Se6 2.5086(10) . ?
Ag6 Se7 2.5411(10) . ?
Ag6 Se1 2.8221(6) . ?
Ag6 Ag3 3.2856(8) 7 ?
Ag6A Se7 1.710(8) . ?
Ag6A Se7A 2.537(13) . ?
Ag6A Se6A 2.560(13) . ?
Ag6A Se1 2.649(7) . ?
Ag6A Ag5A 3.28(2) . ?
Ag5 Ag5A 0.55(2) . ?
Ag5 Se4 2.518(2) . ?
Ag5 Se2 2.543(2) . ?
Ag5 Se1 2.8144(9) . ?
Ag5A Se2 2.14(3) . ?
Ag5A Se1 2.658(18) . ?
Ag5A Se4 3.05(3) . ?
Se2 C11 1.937(7) . ?
Se3 Se3A 0.702(10) . ?
Se3 C21 1.939(6) . ?
Se3A C21 1.905(10) . ?
Se7 Se7A 0.844(10) . ?
Se7 C31 1.948(6) . ?
Se7A C31 1.969(10) . ?
Se6 Se6A 0.839(10) . ?
Se6 C41 1.935(6) . ?
Se6 Ag3 2.7444(7) 7 ?
Se6A C41 2.187(11) . ?
Se6A Ag3 2.718(8) 7 ?
Se5 Se5A 0.772(10) . ?
Se5 C56 1.942(6) . ?
Se5 Ag1 2.7646(8) 7 ?
Se5A C56 2.186(10) . ?
Se5A Ag1 2.781(8) 7 ?
Se4 C61 1.936(6) . ?
Se4 Ag4 2.8518(8) 7 ?
Se1 Ag6A 2.649(7) 7 ?
Se1 Ag5A 2.658(18) 7 ?
Se1 Ag7A 2.686(7) 7 ?
Se1 Ag7 2.8088(5) 7 ?
Se1 Ag5 2.8144(9) 7 ?
Se1 Ag6 2.8221(6) 7 ?
P2 C131 1.819(7) . ?
P2 C111 1.830(6) . ?
P2 C126 1.838(6) . ?
P4 C231 1.830(6) . ?
P4 C221 1.832(6) . ?
P4 C211 1.833(6) . ?
P1 C321 1.830(6) . ?
P1 C311 1.834(6) . ?
P1 C331 1.837(6) . ?
P3 C411 1.822(6) . ?
P3 C431 1.827(5) . ?
P3 C421 1.837(6) . ?
C1 C2 1.353(13) . ?
C1 C6 1.390(10) . ?
C1 H1 0.9500 . ?
C2 C3 1.353(14) . ?
C2 H2 0.9500 . ?
C3 C4 1.345(13) . ?
C3 H3 0.9500 . ?
C4 C5 1.381(12) . ?
C4 H4 0.9500 . ?
C5 C6 1.382(11) . ?
C5 H5 0.9500 . ?
C7 C8 1.380(10) 2_655 ?
C7 C8 1.380(10) . ?
C8 C9 1.376(12) . ?
C8 H8 0.9500 . ?
C9 C10 1.352(12) . ?
C9 H9 0.9500 . ?
C10 C9 1.352(12) 2_655 ?
C10 H10 0.9500 . ?
C11 C12 1.376(12) . ?
C11 C16 1.391(11) . ?
C12 C13 1.373(12) . ?
C12 H12 0.9500 . ?
C13 C14 1.377(13) . ?
C13 H13 0.9500 . ?
C14 C15 1.345(12) . ?
C14 H14 0.9500 . ?
C15 C16 1.390(10) . ?
C15 H15 0.9500 . ?
C16 H16 0.9500 . ?
C21 C22 1.368(9) . ?
C21 C26 1.380(8) . ?
C22 C23 1.404(10) . ?
C22 H22 0.9500 . ?
C23 C24 1.377(10) . ?
C23 H23 0.9500 . ?
C24 C25 1.355(10) . ?
C24 H24 0.9500 . ?
C25 C26 1.386(8) . ?
C25 H25 0.9500 . ?
C26 H26 0.9500 . ?
C31 C36 1.366(9) . ?
C31 C32 1.375(9) . ?
C32 C33 1.395(10) . ?
C32 H32 0.9500 . ?
C33 C34 1.373(10) . ?
C33 H33 0.9500 . ?
C34 C35 1.386(10) . ?
C34 H34 0.9500 . ?
C35 C36 1.381(9) . ?
C35 H35 0.9500 . ?
C36 H36 0.9500 . ?
C41 C42 1.376(9) . ?
C41 C46 1.393(8) . ?
C42 C43 1.372(11) . ?
C42 H42 0.9500 . ?
C43 C44 1.372(11) . ?
C43 H43 0.9500 . ?
C44 C45 1.383(10) . ?
C44 H44 0.9500 . ?
C45 C46 1.370(9) . ?
C45 H45 0.9500 . ?
C46 H46 0.9500 . ?
C51 C52 1.381(10) . ?
C51 C56 1.386(9) . ?
C51 H51 0.9500 . ?
C52 C53 1.357(11) . ?
C52 H52 0.9500 . ?
C53 C54 1.362(10) . ?
C53 H53 0.9500 . ?
C54 C55 1.401(9) . ?
C54 H54 0.9500 . ?
C55 C56 1.371(9) . ?
C55 H55 0.9500 . ?
C61 C66 1.379(9) . ?
C61 C62 1.382(9) . ?
C62 C63 1.380(9) . ?
C62 H62 0.9500 . ?
C63 C64 1.384(9) . ?
C63 H63 0.9500 . ?
C64 C65 1.366(9) . ?
C64 H64 0.9500 . ?
C65 C66 1.391(9) . ?
C65 H65 0.9500 . ?
C66 H66 0.9500 . ?
C111 C112 1.382(10) . ?
C111 C116 1.389(9) . ?
C112 C113 1.403(11) . ?
C112 H112 0.9500 . ?
C113 C114 1.399(14) . ?
C113 H113 0.9500 . ?
C114 C115 1.341(13) . ?
C114 H114 0.9500 . ?
C115 C116 1.387(10) . ?
C115 H115 0.9500 . ?
C116 H116 0.9500 . ?
C121 C126 1.354(10) . ?
C121 C122 1.376(10) . ?
C121 H121 0.9500 . ?
C122 C123 1.369(11) . ?
C122 H122 0.9500 . ?
C123 C124 1.354(11) . ?
C123 H123 0.9500 . ?
C124 C125 1.403(10) . ?
C124 H124 0.9500 . ?
C125 C126 1.372(9) . ?
C125 H125 0.9500 . ?
C131 C132 1.384(9) . ?
C131 C136 1.394(9) . ?
C132 C133 1.393(11) . ?
C132 H132 0.9500 . ?
C133 C134 1.376(12) . ?
C133 H133 0.9500 . ?
C134 C135 1.361(12) . ?
C134 H134 0.9500 . ?
C135 C136 1.374(10) . ?
C135 H135 0.9500 . ?
C136 H136 0.9500 . ?
C211 C216 1.357(9) . ?
C211 C212 1.365(9) . ?
C212 C213 1.385(11) . ?
C212 H212 0.9500 . ?
C213 C214 1.351(12) . ?
C213 H213 0.9500 . ?
C214 C215 1.356(12) . ?
C214 H214 0.9500 . ?
C215 C216 1.411(11) . ?
C215 H215 0.9500 . ?
C216 H216 0.9500 . ?
C221 C226 1.368(9) . ?
C221 C222 1.386(8) . ?
C222 C223 1.382(11) . ?
C222 H222 0.9500 . ?
C223 C224 1.350(14) . ?
C223 H223 0.9500 . ?
C224 C225 1.358(14) . ?
C224 H224 0.9500 . ?
C225 C226 1.366(10) . ?
C225 H225 0.9500 . ?
C226 H226 0.9500 . ?
C231 C236 1.383(8) . ?
C231 C232 1.388(8) . ?
C232 C233 1.388(10) . ?
C232 H232 0.9500 . ?
C233 C234 1.361(10) . ?
C233 H233 0.9500 . ?
C234 C235 1.376(10) . ?
C234 H234 0.9500 . ?
C235 C236 1.382(9) . ?
C235 H235 0.9500 . ?
C236 H236 0.9500 . ?
C311 C312 1.369(9) . ?
C311 C316 1.387(8) . ?
C312 C313 1.372(10) . ?
C312 H312 0.9500 . ?
C313 C314 1.353(10) . ?
C313 H313 0.9500 . ?
C314 C315 1.376(11) . ?
C314 H314 0.9500 . ?
C315 C316 1.379(9) . ?
C315 H315 0.9500 . ?
C316 H316 0.9500 . ?
C321 C322 1.382(7) . ?
C321 C326 1.385(8) . ?
C322 C323 1.394(9) . ?
C322 H322 0.9500 . ?
C323 C324 1.375(10) . ?
C323 H323 0.9500 . ?
C324 C325 1.372(9) . ?
C324 H324 0.9500 . ?
C325 C326 1.374(9) . ?
C325 H325 0.9500 . ?
C326 H326 0.9500 . ?
C331 C332 1.379(9) . ?
C331 C336 1.376(8) . ?
C332 C333 1.373(10) . ?
C332 H332 0.9500 . ?
C333 C334 1.361(11) . ?
C333 H333 0.9500 . ?
C334 C335 1.351(11) . ?
C334 H334 0.9500 . ?
C335 C336 1.388(10) . ?
C335 H335 0.9500 . ?
C336 H336 0.9500 . ?
C411 C416 1.369(9) . ?
C411 C412 1.379(8) . ?
C412 C413 1.395(10) . ?
C412 H412 0.9500 . ?
C413 C414 1.354(13) . ?
C413 H413 0.9500 . ?
C414 C415 1.366(13) . ?
C414 H414 0.9500 . ?
C415 C416 1.407(11) . ?
C415 H415 0.9500 . ?
C416 H416 0.9500 . ?
C421 C426 1.365(9) . ?
C421 C422 1.379(8) . ?
C422 C423 1.388(10) . ?
C422 H422 0.9500 . ?
C423 C424 1.368(11) . ?
C423 H423 0.9500 . ?
C424 C425 1.370(10) . ?
C424 H424 0.9500 . ?
C425 C426 1.382(9) . ?
C425 H425 0.9500 . ?
C426 H426 0.9500 . ?
C431 C432 1.381(9) . ?
C431 C436 1.385(9) . ?
C432 C433 1.382(8) . ?
C432 H432 0.9500 . ?
C433 C434 1.379(11) . ?
C433 H433 0.9500 . ?
C434 C435 1.351(11) . ?
C434 H434 0.9500 . ?
C435 C436 1.391(9) . ?
C435 H435 0.9500 . ?
C436 H436 0.9500 . ?
O1 C514 1.384(13) . ?
O1 C511 1.424(13) . ?
C511 C512 1.470(16) . ?
C511 H51A 0.9900 . ?
C511 H51B 0.9900 . ?
C512 C513 1.411(16) . ?
C512 H51C 0.9900 . ?
C512 H51D 0.9900 . ?
C513 C514 1.420(15) . ?
C513 H51E 0.9900 . ?
C513 H51F 0.9900 . ?
C514 H51G 0.9900 . ?
C514 H51H 0.9900 . ?
O2 C521 1.34(2) . ?
O2 C524 1.48(3) . ?
C521 C522 1.39(2) . ?
C521 H52A 0.9900 . ?
C521 H52B 0.9900 . ?
C522 C523 1.34(3) . ?
C522 H52C 0.9900 . ?
C522 H52D 0.9900 . ?
C523 H52E 0.9900 . ?
C523 H52F 0.9900 . ?
C524 H52G 0.9900 . ?
C524 H52H 0.9900 . ?
O3 C534 1.391(14) . ?
O3 C531 1.453(16) . ?
C531 C532 1.410(17) . ?
C531 H53A 0.9900 . ?
C531 H53B 0.9900 . ?
C532 C533 1.422(16) . ?
C532 H53C 0.9900 . ?
C532 H53D 0.9900 . ?
C533 C534 1.457(17) . ?
C533 H53E 0.9900 . ?
C533 H53F 0.9900 . ?
C534 H53G 0.9900 . ?
C534 H53H 0.9900 . ?
